data_4104575
loop_
_publ_author_name
'David S\'anchez-Garc\'ia'
'Brice Kauffmann'
'Takahiro Kawanami'
'Hirotaka Ihara'
'Makoto Takafuji'
'Marie-H\'el\`ene Delville'
'Ivan Huc'

_publ_section_title
;
 Nanosized Hybrid Oligoamide Foldamers: Aromatic Templates for the Folding
 of Multiple Aliphatic Units
;
_journal_name_full 'Journal of the American Chemical Society'
_journal_page_first 8642
_journal_page_last 8648
_journal_paper_doi 10.1021/ja9019758
_journal_volume 131
_journal_year 2009
_chemical_formula_sum 'C160 H164 N24 O25.5'
_chemical_formula_weight 2831.15
_chemical_name_systematic
; 
 ? 
;
_space_group_IT_number 2
_symmetry_cell_setting triclinic
_symmetry_space_group_name_Hall '-P 1'
_symmetry_space_group_name_H-M 'P -1'
_atom_sites_solution_hydrogens geom
_atom_sites_solution_primary direct
_atom_sites_solution_secondary difmap
_audit_creation_method SHELXL-97
_cell_angle_alpha 96.674(2)
_cell_angle_beta 97.181(2)
_cell_angle_gamma 101.876(2)
_cell_formula_units_Z 2
_cell_length_a 15.9229(6)
_cell_length_b 17.4859(8)
_cell_length_c 28.2835(14)
_cell_measurement_temperature 213(2)
_cell_volume 7563.7(6)
_computing_structure_refinement 'SHELXL-97 (Sheldrick, 1997)'
_computing_structure_solution 'SHELXS-97 (Sheldrick, 1990)'
_diffrn_ambient_temperature 213(2)
_diffrn_measured_fraction_theta_full 0.925
_diffrn_measured_fraction_theta_max 0.925
_diffrn_radiation_monochromator graphite
_diffrn_radiation_source 'rotating anode'
_diffrn_radiation_type CuK\a
_diffrn_radiation_wavelength 1.54180
_diffrn_reflns_av_R_equivalents 0.1241
_diffrn_reflns_av_sigmaI/netI 0.0725
_diffrn_reflns_limit_h_max 14
_diffrn_reflns_limit_h_min -14
_diffrn_reflns_limit_k_max 16
_diffrn_reflns_limit_k_min -16
_diffrn_reflns_limit_l_max 26
_diffrn_reflns_limit_l_min -23
_diffrn_reflns_number 52341
_diffrn_reflns_theta_full 46.09
_diffrn_reflns_theta_max 46.09
_diffrn_reflns_theta_min 2.85
_exptl_absorpt_coefficient_mu 0.698
_exptl_absorpt_correction_type none
_exptl_crystal_density_diffrn 1.243
_exptl_crystal_F_000 2992
_exptl_crystal_size_max 0.3
_exptl_crystal_size_mid 0.3
_exptl_crystal_size_min 0.3
_refine_diff_density_max 0.522
_refine_diff_density_min -0.340
_refine_diff_density_rms 0.071
_refine_ls_extinction_coef 0.00000
_refine_ls_extinction_expression Fc^*^=kFc[1+0.001xFc^2^\l^3^/sin(2\q)]^-1/4^
_refine_ls_extinction_method SHELXL
_refine_ls_goodness_of_fit_ref 1.548
_refine_ls_hydrogen_treatment constr
_refine_ls_matrix_type full
_refine_ls_number_parameters 1871
_refine_ls_number_reflns 11952
_refine_ls_number_restraints 2
_refine_ls_restrained_S_all 1.549
_refine_ls_R_factor_all 0.1670
_refine_ls_R_factor_gt 0.1407
_refine_ls_shift/su_max 0.070
_refine_ls_shift/su_mean 0.056
_refine_ls_structure_factor_coef Fsqd
_refine_ls_weighting_details 'calc w=1/[\s^2^(Fo^2^)+(0.2000P)^2^+0.0000P] where P=(Fo^2^+2Fc^2^)/3'
_refine_ls_weighting_scheme calc
_refine_ls_wR_factor_gt 0.3831
_refine_ls_wR_factor_ref 0.4045
_reflns_number_gt 9280
_reflns_number_total 11952
_reflns_threshold_expression >2sigma(I)
_cod_data_source_file ja9019758_si_005.cif
_cod_data_source_block ds03
_cod_original_formula_sum 'C160 H164 N24 O25.50'
_cod_database_code 4104575

loop_
_symmetry_equiv_pos_as_xyz
'x, y, z'
'-x, -y, -z'

loop_
_atom_site_label
_atom_site_type_symbol
_atom_site_fract_x
_atom_site_fract_y
_atom_site_fract_z
_atom_site_U_iso_or_equiv
_atom_site_adp_type
_atom_site_occupancy
_atom_site_symmetry_multiplicity
_atom_site_calc_flag
_atom_site_refinement_flags
O1 O 0.1910(4) 0.8286(4) 0.2549(3) 0.107(2) Uani 1 1 d .
N18 N -0.0416(6) 1.4709(4) 0.1307(3) 0.088(2) Uani 1 1 d .
H18 H -0.0338 1.4864 0.1612 0.106 Uiso 1 1 calc R
O17 O 0.0314(5) 1.4684(4) 0.0672(3) 0.114(3) Uani 1 1 d .
N4 N 0.1001(7) 0.9404(5) 0.1698(4) 0.096(3) Uani 1 1 d .
H4 H 0.0708 0.9316 0.1929 0.115 Uiso 1 1 calc R
N12 N -0.0259(10) 1.2224(4) 0.2912(4) 0.098(3) Uani 1 1 d .
N15 N 0.0836(6) 1.4119(4) 0.2655(3) 0.088(2) Uani 1 1 d .
O21 O -0.2801(6) 1.5893(4) 0.1078(3) 0.111(2) Uani 1 1 d .
O6 O 0.2401(5) 0.9893(4) 0.1575(3) 0.106(2) Uani 1 1 d .
N5 N 0.1385(6) 1.0125(4) 0.2604(4) 0.095(3) Uani 1 1 d .
C010 C 0.2058(10) 1.0111(5) 0.2373(4) 0.093(3) Uani 1 1 d .
N19 N 0.0984(6) 1.5570(4) 0.1911(4) 0.086(2) Uani 1 1 d .
N14 N 0.0939(6) 1.3528(4) 0.1765(3) 0.088(2) Uani 1 1 d .
H14 H 0.0476 1.3574 0.1883 0.105 Uiso 1 1 calc R
N23 N -0.0526(8) 1.6586(5) 0.1227(3) 0.092(2) Uani 1 1 d .
C014 C 0.2279(10) 1.4611(6) 0.3356(6) 0.120(4) Uani 1 1 d .
N17 N -0.1513(5) 1.4209(4) 0.1918(5) 0.097(3) Uani 1 1 d .
N9 N 0.0929(8) 1.1400(5) 0.1733(5) 0.104(3) Uani 1 1 d .
C017 C 0.0836(7) 1.3145(6) 0.1269(4) 0.102(3) Uani 1 1 d .
H01A H 0.1201 1.2765 0.1247 0.122 Uiso 1 1 calc R
H01B H 0.1009 1.3535 0.1062 0.122 Uiso 1 1 calc R
C018 C -0.1844(8) 1.4107(5) 0.1432(5) 0.088(3) Uani 1 1 d .
C019 C 0.1690(10) 1.3807(6) 0.2043(5) 0.094(3) Uani 1 1 d .
C020 C 0.1569(10) 1.0379(6) 0.3094(6) 0.095(3) Uani 1 1 d .
N10 N 0.1265(5) 1.2157(4) 0.2645(4) 0.100(2) Uani 1 1 d .
H10 H 0.0776 1.2036 0.2455 0.119 Uiso 1 1 calc R
C022 C 0.0689(10) 1.1095(7) 0.1265(6) 0.102(3) Uani 1 1 d .
O8 O -0.0943(5) 1.0297(4) 0.3552(3) 0.123(3) Uani 1 1 d .
O16 O -0.4062(5) 1.3041(4) 0.1432(3) 0.118(2) Uani 1 1 d .
O13 O 0.2416(5) 1.3824(3) 0.1916(2) 0.105(2) Uani 1 1 d .
C026 C 0.1899(9) 1.5300(5) 0.1315(4) 0.097(3) Uani 1 1 d .
H026 H 0.1941 1.5083 0.1005 0.116 Uiso 1 1 calc R
C027 C 0.2927(9) 1.0357(6) 0.2598(5) 0.107(3) Uani 1 1 d .
H027 H 0.3377 1.0341 0.2419 0.128 Uiso 1 1 calc R
N1 N 0.0541(9) 0.8315(4) 0.3017(4) 0.104(3) Uani 1 1 d .
C029 C -0.1473(7) 1.6062(5) 0.0501(5) 0.097(3) Uani 1 1 d .
H029 H -0.2035 1.5837 0.0347 0.116 Uiso 1 1 calc R
C030 C 0.2390(9) 1.4377(6) 0.2888(5) 0.099(3) Uani 1 1 d .
H030 H 0.2935 1.4381 0.2801 0.119 Uiso 1 1 calc R
O7 O 0.3901(7) 1.0882(5) 0.3348(3) 0.122(2) Uani 1 1 d .
O20 O -0.2323(5) 1.6115(4) 0.3816(3) 0.119(2) Uani 1 1 d .
C033 C 0.1697(9) 1.5903(5) 0.2223(5) 0.093(3) Uani 1 1 d .
C034 C 0.1656(9) 1.4143(5) 0.2569(4) 0.083(3) Uani 1 1 d .
N13 N -0.0572(7) 1.2591(5) 0.1461(3) 0.087(2) Uani 1 1 d .
C036 C 0.0405(9) 1.2356(6) 0.3265(6) 0.094(3) Uani 1 1 d .
N6 N 0.0036(9) 1.0254(4) 0.3037(3) 0.099(3) Uani 1 1 d .
H6 H 0.0062 1.0151 0.2735 0.119 Uiso 1 1 calc R
O23 O 0.2593(5) 1.8269(5) 0.0679(3) 0.113(2) Uani 1 1 d .
N7 N -0.1224(7) 1.0189(4) 0.2279(5) 0.096(3) Uani 1 1 d .
C040 C 0.1540(11) 1.6213(6) 0.2691(5) 0.099(3) Uani 1 1 d .
N16 N -0.0743(7) 1.4196(4) 0.2802(3) 0.086(2) Uani 1 1 d .
H16 H -0.0542 1.4152 0.2534 0.103 Uiso 1 1 calc R
C042 C -0.0111(8) 1.4377(5) 0.3216(6) 0.091(3) Uani 1 1 d .
N2 N -0.0996(8) 0.8134(4) 0.2476(5) 0.100(3) Uani 1 1 d .
H2 H -0.0503 0.8176 0.2376 0.119 Uiso 1 1 calc R
C044 C -0.1564(9) 1.4193(6) 0.0627(5) 0.096(3) Uani 1 1 d .
H044 H -0.1186 1.4343 0.0412 0.115 Uiso 1 1 calc R
C045 C 0.1740(10) 1.1746(7) 0.1883(5) 0.104(3) Uani 1 1 d .
C046 C 0.0740(8) 1.4357(5) 0.3117(5) 0.085(3) Uani 1 1 d .
N11 N -0.1484(6) 1.2206(5) 0.2161(4) 0.097(3) Uani 1 1 d .
H11 H -0.0944 1.2428 0.2180 0.117 Uiso 1 1 calc R
C048 C -0.2043(8) 1.6090(6) 0.1299(6) 0.097(3) Uani 1 1 d .
O12 O -0.2707(5) 1.1753(4) 0.1650(2) 0.108(2) Uani 1 1 d .
C050 C 0.2614(9) 1.5633(6) 0.1629(6) 0.100(4) Uani 1 1 d .
C051 C -0.1300(9) 1.6241(6) 0.1002(5) 0.090(3) Uani 1 1 d .
C052 C 0.1083(8) 1.5279(5) 0.1458(5) 0.091(3) Uani 1 1 d .
C053 C -0.0990(12) 0.8164(6) 0.2974(7) 0.108(4) Uani 1 1 d .
C054 C 0.1433(9) 1.4612(5) 0.3487(5) 0.091(3) Uani 1 1 d .
N21 N -0.0954(7) 1.6185(4) 0.2652(4) 0.091(2) Uani 1 1 d .
C056 C -0.1426(9) 1.2209(6) 0.1310(5) 0.090(3) Uani 1 1 d .
C057 C 0.2137(13) 0.8483(6) 0.3036(5) 0.114(5) Uani 1 1 d .
O15 O -0.2040(5) 1.4056(4) 0.3082(3) 0.107(2) Uani 1 1 d .
N3 N -0.0559(7) 0.8561(4) 0.1677(3) 0.091(2) Uani 1 1 d .
N8 N -0.0651(8) 1.0547(5) 0.1470(4) 0.105(3) Uani 1 1 d .
H8 H -0.0353 1.0676 0.1754 0.126 Uiso 1 1 calc R
O18 O 0.3451(6) 1.5703(4) 0.1545(3) 0.125(2) Uani 1 1 d .
C062 C -0.2017(9) 1.3977(6) 0.2233(5) 0.098(3) Uani 1 1 d .
O2 O 0.2868(7) 0.8629(5) 0.3239(4) 0.133(3) Uani 1 1 d .
N20 N 0.0711(6) 1.6205(4) 0.2752(3) 0.094(2) Uani 1 1 d .
H20 H 0.0330 1.6053 0.2497 0.112 Uiso 1 1 calc R
O10 O -0.0543(6) 1.0539(4) 0.0664(3) 0.123(3) Uani 1 1 d .
C066 C -0.2364(11) 1.6045(6) 0.2969(6) 0.107(4) Uani 1 1 d .
O5 O -0.2233(6) 0.7888(4) 0.0380(3) 0.115(2) Uani 1 1 d .
C068 C -0.1979(8) 0.7954(6) 0.1248(7) 0.109(4) Uani 1 1 d .
H068 H -0.2543 0.7690 0.1263 0.131 Uiso 1 1 calc R
C069 C 0.2575(9) 1.5946(6) 0.2130(5) 0.102(3) Uani 1 1 d .
C070 C 0.1816(10) 0.9792(6) 0.1834(4) 0.092(3) Uani 1 1 d .
C071 C -0.1279(9) 1.4330(6) 0.1101(5) 0.089(3) Uani 1 1 d .
C072 C -0.2915(8) 1.3604(6) 0.2087(6) 0.106(3) Uani 1 1 d .
H072 H -0.3270 1.3467 0.2316 0.127 Uiso 1 1 calc R
C073 C -0.0054(12) 0.8403(6) 0.3756(7) 0.109(4) Uani 1 1 d .
C074 C 0.1233(10) 1.2358(6) 0.3122(5) 0.097(3) Uani 1 1 d .
C075 C -0.1049(11) 1.2195(5) 0.3006(5) 0.096(3) Uani 1 1 d .
C076 C -0.1735(10) 0.8089(7) 0.0819(6) 0.110(4) Uani 1 1 d .
O11 O 0.1943(6) 1.2551(4) 0.3403(3) 0.123(3) Uani 1 1 d .
C078 C 0.0304(8) 1.4865(5) 0.1097(5) 0.089(3) Uani 1 1 d .
C079 C 0.0409(10) 1.6403(6) 0.3158(5) 0.101(4) Uani 1 1 d .
C080 C -0.0430(9) 1.2542(6) 0.0628(5) 0.095(3) Uani 1 1 d .
H080 H -0.0071 1.2654 0.0398 0.114 Uiso 1 1 calc R
N22 N -0.1798(6) 1.6122(4) 0.1761(4) 0.099(3) Uani 1 1 d .
H22 H -0.1247 1.6210 0.1855 0.119 Uiso 1 1 calc R
C082 C -0.0550(9) 1.6263(5) 0.3095(6) 0.097(3) Uani 1 1 d .
C083 C 0.2387(11) 1.0604(6) 0.3346(5) 0.102(3) Uani 1 1 d .
C084 C -0.2720(9) 1.3727(6) 0.1261(6) 0.103(3) Uani 1 1 d .
C085 C 0.0560(9) 0.9124(6) 0.1254(5) 0.090(3) Uani 1 1 d .
O14 O 0.2947(6) 1.4923(5) 0.3724(3) 0.130(3) Uani 1 1 d .
O4 O -0.2441(6) 0.7901(4) 0.2182(3) 0.125(3) Uani 1 1 d .
C088 C 0.0835(10) 1.0426(6) 0.3314(6) 0.098(3) Uani 1 1 d .
C089 C 0.2286(10) 1.6517(6) 0.3009(5) 0.107(3) Uani 1 1 d .
H089 H 0.2214 1.6720 0.3316 0.128 Uiso 1 1 calc R
O3 O 0.0852(7) 0.8715(4) 0.4498(4) 0.140(3) Uani 1 1 d .
C091 C -0.0107(8) 1.2731(5) 0.1111(5) 0.089(3) Uani 1 1 d .
C092 C 0.0908(10) 1.0604(7) 0.3809(7) 0.120(5) Uani 1 1 d .
H092 H 0.0420 1.0583 0.3961 0.144 Uiso 1 1 calc R
O22 O 0.2761(6) 1.7198(5) 0.1064(4) 0.153(4) Uani 1 1 d .
C094 C 0.0793(16) 0.8584(7) 0.4000(5) 0.118(4) Uani 1 1 d .
C095 C 0.0132(10) 1.6738(6) 0.0975(6) 0.106(3) Uani 1 1 d .
C096 C 0.3109(9) 1.0627(6) 0.3096(5) 0.100(3) Uani 1 1 d .
C097 C -0.0225(9) 1.0696(6) 0.1080(6) 0.093(3) Uani 1 1 d .
C098 C -0.1295(11) 1.2184(6) 0.0491(4) 0.103(3) Uani 1 1 d .
H098 H -0.1533 1.2054 0.0167 0.123 Uiso 1 1 calc R
C099 C -0.0799(10) 1.0207(5) 0.3126(6) 0.100(4) Uani 1 1 d .
C100 C 0.0304(9) 1.2456(6) 0.3744(5) 0.102(3) Uani 1 1 d .
H100 H 0.0776 1.2542 0.3989 0.122 Uiso 1 1 calc R
C101 C 0.1321(11) 0.8462(5) 0.3268(5) 0.094(3) Uani 1 1 d .
C102 C -0.1836(11) 1.0049(6) 0.1885(7) 0.103(4) Uani 1 1 d .
C103 C 0.0038(10) 1.6550(7) 0.0479(6) 0.113(4) Uani 1 1 d .
H103 H 0.0509 1.6638 0.0313 0.136 Uiso 1 1 calc R
C104 C -0.0320(10) 0.8716(6) 0.1233(6) 0.092(3) Uani 1 1 d .
C105 C -0.1399(9) 0.8204(6) 0.1655(5) 0.090(3) Uani 1 1 d .
C106 C -0.1684(12) 0.8049(6) 0.2146(5) 0.097(4) Uani 1 1 d .
C107 C -0.1782(8) 1.2065(6) 0.2604(5) 0.101(3) Uani 1 1 d .
H10A H -0.2116 1.1526 0.2569 0.121 Uiso 1 1 calc R
H10B H -0.2162 1.2415 0.2679 0.121 Uiso 1 1 calc R
C108 C 0.0880(8) 0.9254(6) 0.0815(5) 0.097(3) Uani 1 1 d .
H108 H 0.1450 0.9520 0.0817 0.117 Uiso 1 1 calc R
C109 C -0.0789(13) 0.8338(6) 0.3982(5) 0.111(4) Uani 1 1 d .
H109 H -0.0728 0.8410 0.4316 0.133 Uiso 1 1 calc R
C110 C -0.3204(10) 1.5873(6) 0.2034(5) 0.118(4) Uani 1 1 d .
H110 H -0.3509 1.5804 0.1724 0.141 Uiso 1 1 calc R
C111 C 0.0448(12) 1.4751(6) 0.4032(5) 0.110(3) Uani 1 1 d .
H111 H 0.0345 1.4871 0.4346 0.132 Uiso 1 1 calc R
C112 C -0.3268(10) 1.5895(7) 0.2894(6) 0.126(4) Uani 1 1 d .
H112 H -0.3588 1.5853 0.3147 0.151 Uiso 1 1 calc R
C113 C -0.1878(10) 1.6084(5) 0.2591(5) 0.098(3) Uani 1 1 d .
C114 C -0.1704(10) 0.8073(6) 0.3202(6) 0.127(4) Uani 1 1 d .
H114 H -0.2256 0.7948 0.3021 0.152 Uiso 1 1 calc R
C115 C 0.2141(12) 1.1529(9) 0.1104(6) 0.127(4) Uani 1 1 d .
H115 H 0.2548 1.1559 0.0894 0.153 Uiso 1 1 calc R
C116 C -0.1863(11) 1.6133(6) 0.3437(6) 0.101(3) Uani 1 1 d .
O19 O 0.0852(6) 1.6607(4) 0.3562(3) 0.122(3) Uani 1 1 d .
C119 C -0.0971(11) 1.6269(5) 0.3517(4) 0.105(3) Uani 1 1 d .
H119 H -0.0658 1.6360 0.3826 0.126 Uiso 1 1 calc R
C120 C 0.1289(10) 1.4796(6) 0.3969(4) 0.116(4) Uani 1 1 d .
H120 H 0.1743 1.4939 0.4226 0.139 Uiso 1 1 calc R
N24 N 0.1518(7) 1.7671(5) 0.1007(3) 0.115(3) Uani 1 1 d .
H24 H 0.1286 1.8019 0.0882 0.138 Uiso 1 1 calc R
C122 C -0.0810(12) 1.6219(7) 0.0242(4) 0.114(4) Uani 1 1 d .
H122 H -0.0919 1.6107 -0.0093 0.136 Uiso 1 1 calc R
C123 C -0.0171(13) 0.8307(6) 0.3242(6) 0.103(4) Uani 1 1 d .
C124 C -0.1536(10) 1.0199(6) 0.1428(7) 0.100(3) Uani 1 1 d .
C125 C -0.1795(7) 1.2025(5) 0.0840(6) 0.094(3) Uani 1 1 d .
H125 H -0.2383 1.1792 0.0757 0.113 Uiso 1 1 calc R
C126 C 0.3294(7) 1.6273(6) 0.2484(6) 0.109(4) Uani 1 1 d .
H126 H 0.3858 1.6298 0.2422 0.131 Uiso 1 1 calc R
C127 C -0.0255(9) 1.4549(6) 0.3681(6) 0.102(3) Uani 1 1 d .
H127 H -0.0813 1.4527 0.3752 0.123 Uiso 1 1 calc R
C128 C -0.4468(8) 1.2477(7) 0.1723(4) 0.134(4) Uani 1 1 d .
H12A H -0.4711 1.2745 0.1974 0.160 Uiso 1 1 calc R
H12B H -0.4042 1.2220 0.1873 0.160 Uiso 1 1 calc R
C129 C -0.0849(9) 0.8448(6) 0.0802(6) 0.089(3) Uani 1 1 d .
C130 C -0.3016(8) 1.3596(6) 0.0763(6) 0.100(3) Uani 1 1 d .
H130 H -0.3593 1.3360 0.0642 0.120 Uiso 1 1 calc R
C131 C -0.2430(10) 1.3826(6) 0.0456(4) 0.104(3) Uani 1 1 d .
H131 H -0.2620 1.3732 0.0126 0.124 Uiso 1 1 calc R
C132 C 0.1293(13) 1.1152(7) 0.0934(5) 0.127(4) Uani 1 1 d .
H132 H 0.1119 1.0940 0.0611 0.152 Uiso 1 1 calc R
C133 C 0.0336(10) 0.8981(7) 0.0394(5) 0.106(3) Uani 1 1 d .
H133 H 0.0553 0.9052 0.0107 0.127 Uiso 1 1 calc R
C134 C -0.3240(9) 1.3455(6) 0.1614(6) 0.104(4) Uani 1 1 d .
C135 C -0.3492(9) 0.7342(8) -0.0176(6) 0.130(4) Uani 1 1 d .
H135 H -0.3416 0.7853 -0.0295 0.156 Uiso 1 1 calc R
C136 C -0.0513(10) 0.8606(7) 0.0369(4) 0.104(3) Uani 1 1 d .
H136 H -0.0870 0.8455 0.0072 0.125 Uiso 1 1 calc R
C137 C 0.3507(8) 1.8606(8) 0.0667(5) 0.129(4) Uani 1 1 d .
C138 C 0.2384(11) 1.7672(8) 0.0956(5) 0.111(4) Uani 1 1 d .
C139 C -0.0516(12) 1.2424(6) 0.3843(5) 0.117(4) Uani 1 1 d .
H139 H -0.0604 1.2493 0.4163 0.140 Uiso 1 1 calc R
C140 C -0.2498(14) 1.6414(14) 0.4636(6) 0.264(13) Uani 1 1 d .
H140 H -0.2902 1.6749 0.4554 0.317 Uiso 1 1 calc R
C141 C -0.1500(11) 1.0045(6) 0.2707(6) 0.106(4) Uani 1 1 d .
C142 C 0.1741(15) 1.0818(6) 0.4069(5) 0.132(6) Uani 1 1 d .
H142 H 0.1796 1.0954 0.4401 0.158 Uiso 1 1 calc R
C143 C -0.1607(9) 1.4080(5) 0.2756(5) 0.093(3) Uani 1 1 d .
C144 C 0.3125(9) 1.6562(7) 0.2935(5) 0.115(4) Uani 1 1 d .
H144 H 0.3581 1.6783 0.3184 0.138 Uiso 1 1 calc R
C145 C 0.2636(7) 0.8236(6) 0.2294(4) 0.128(4) Uani 1 1 d .
H14A H 0.2431 0.8109 0.1954 0.192 Uiso 1 1 calc R
H14B H 0.2908 0.7831 0.2400 0.192 Uiso 1 1 calc R
H14C H 0.3049 0.8734 0.2359 0.192 Uiso 1 1 calc R
C146 C 0.2487(11) 1.0843(6) 0.3871(5) 0.126(4) Uani 1 1 d .
H146 H 0.3031 1.1002 0.4060 0.151 Uiso 1 1 calc R
C147 C -0.3125(9) 0.7485(7) 0.0350(5) 0.117(4) Uani 1 1 d .
H14D H -0.3438 0.7808 0.0531 0.140 Uiso 1 1 calc R
H14E H -0.3165 0.6989 0.0476 0.140 Uiso 1 1 calc R
C148 C -0.2136(13) 1.0015(7) 0.1043(6) 0.122(4) Uani 1 1 d .
H148 H -0.1955 1.0085 0.0747 0.147 Uiso 1 1 calc R
C149 C 0.1518(10) 0.8590(6) 0.3784(6) 0.122(4) Uani 1 1 d .
H149 H 0.2075 0.8668 0.3953 0.147 Uiso 1 1 calc R
C150 C -0.1198(10) 1.2294(7) 0.3493(6) 0.123(4) Uani 1 1 d .
H150 H -0.1756 1.2270 0.3566 0.148 Uiso 1 1 calc R
C151 C -0.2973(13) 0.9628(8) 0.2378(9) 0.139(6) Uani 1 1 d .
O9 O -0.3835(8) 0.9387(5) 0.2371(5) 0.173(4) Uani 1 1 d .
C153 C 0.2390(8) 1.1851(7) 0.1563(7) 0.128(4) Uani 1 1 d .
H153 H 0.2956 1.2131 0.1675 0.153 Uiso 1 1 calc R
C154 C 0.0995(8) 1.7127(7) 0.1254(4) 0.108(3) Uani 1 1 d .
H15A H 0.0914 1.7408 0.1556 0.130 Uiso 1 1 calc R
H15B H 0.1306 1.6724 0.1331 0.130 Uiso 1 1 calc R
C155 C 0.1679(11) 0.8915(8) 0.4781(5) 0.138(4) Uani 1 1 d .
H15C H 0.2055 0.9337 0.4662 0.166 Uiso 1 1 calc R
H15D H 0.1942 0.8462 0.4772 0.166 Uiso 1 1 calc R
C157 C -0.5174(8) 1.1877(7) 0.1393(5) 0.127(4) Uani 1 1 d .
H157 H -0.5625 1.2122 0.1248 0.153 Uiso 1 1 calc R
C158 C -0.1820(8) 1.6259(6) 0.4290(5) 0.124(4) Uani 1 1 d .
H15E H -0.1342 1.6715 0.4323 0.148 Uiso 1 1 calc R
H15F H -0.1591 1.5804 0.4358 0.148 Uiso 1 1 calc R
C160 C -0.4418(11) 0.6970(9) -0.0259(5) 0.172(5) Uani 1 1 d .
H16A H -0.4720 0.7286 -0.0071 0.258 Uiso 1 1 calc R
H16B H -0.4501 0.6453 -0.0166 0.258 Uiso 1 1 calc R
H16C H -0.4642 0.6929 -0.0595 0.258 Uiso 1 1 calc R
C161 C -0.5558(7) 1.1238(7) 0.1713(5) 0.144(4) Uani 1 1 d .
H16D H -0.6017 1.0841 0.1518 0.216 Uiso 1 1 calc R
H16E H -0.5781 1.1492 0.1973 0.216 Uiso 1 1 calc R
H16F H -0.5106 1.0996 0.1840 0.216 Uiso 1 1 calc R
C162 C -0.3651(10) 1.5816(8) 0.2432(7) 0.141(5) Uani 1 1 d .
H162 H -0.4255 1.5715 0.2373 0.169 Uiso 1 1 calc R
C163 C -0.1612(13) 0.8167(7) 0.3710(8) 0.134(5) Uani 1 1 d .
H163 H -0.2101 0.8115 0.3862 0.161 Uiso 1 1 calc R
C164 C 0.4619(9) 1.1004(8) 0.3086(5) 0.140(4) Uani 1 1 d .
H16G H 0.4507 1.1312 0.2831 0.168 Uiso 1 1 calc R
H16H H 0.4705 1.0500 0.2942 0.168 Uiso 1 1 calc R
C165 C -0.4767(8) 1.1423(7) 0.0992(5) 0.152(5) Uani 1 1 d .
H16P H -0.5224 1.1062 0.0772 0.228 Uiso 1 1 calc R
H16Q H -0.4383 1.1133 0.1142 0.228 Uiso 1 1 calc R
H16I H -0.4448 1.1797 0.0820 0.228 Uiso 1 1 calc R
C166 C 0.3592(8) 1.5473(7) 0.1070(5) 0.142(5) Uani 1 1 d .
H16J H 0.3372 1.5801 0.0852 0.170 Uiso 1 1 calc R
H16K H 0.3302 1.4926 0.0957 0.170 Uiso 1 1 calc R
C217 C 0.4044(17) 1.2945(12) 0.4032(10) 0.337(16) Uani 1 1 d D
H21A H 0.4405 1.3035 0.4340 0.506 Uiso 1 1 calc R
H21B H 0.3834 1.2387 0.3931 0.506 Uiso 1 1 calc R
H21C H 0.3562 1.3190 0.4056 0.506 Uiso 1 1 calc R
C168 C 0.3790(9) 1.5072(9) 0.3603(5) 0.170(6) Uani 1 1 d .
H16L H 0.3790 1.5257 0.3292 0.204 Uiso 1 1 calc R
H16M H 0.4018 1.4598 0.3589 0.204 Uiso 1 1 calc R
C169 C 0.5387(11) 1.1421(13) 0.3420(7) 0.184(7) Uani 1 1 d .
H169 H 0.5298 1.1929 0.3567 0.221 Uiso 1 1 calc R
C170 C -0.3003(14) 0.9729(8) 0.1041(7) 0.138(5) Uani 1 1 d .
H170 H -0.3391 0.9642 0.0755 0.166 Uiso 1 1 calc R
C172 C 0.2018(6) 1.2123(6) 0.2424(4) 0.106(3) Uani 1 1 d .
H17A H 0.2360 1.1809 0.2592 0.128 Uiso 1 1 calc R
H17B H 0.2374 1.2651 0.2446 0.128 Uiso 1 1 calc R
C173 C 0.3979(8) 1.8829(8) 0.1189(5) 0.162(5) Uani 1 1 d .
H17P H 0.3998 1.8357 0.1329 0.243 Uiso 1 1 calc R
H17Q H 0.3674 1.9146 0.1372 0.243 Uiso 1 1 calc R
H17C H 0.4560 1.9122 0.1191 0.243 Uiso 1 1 calc R
C174 C 0.4431(10) 1.5400(12) 0.4449(6) 0.211(8) Uani 1 1 d .
H17D H 0.3865 1.5237 0.4538 0.317 Uiso 1 1 calc R
H17E H 0.4793 1.5783 0.4703 0.317 Uiso 1 1 calc R
H17F H 0.4684 1.4950 0.4399 0.317 Uiso 1 1 calc R
C175 C 0.4564(10) 1.5581(13) 0.1094(7) 0.229(10) Uani 1 1 d .
H175 H 0.4831 1.5284 0.1320 0.275 Uiso 1 1 calc R
C176 C 0.3461(8) 1.9341(8) 0.0420(5) 0.155(5) Uani 1 1 d .
H17G H 0.3166 1.9178 0.0096 0.233 Uiso 1 1 calc R
H17H H 0.4039 1.9638 0.0417 0.233 Uiso 1 1 calc R
H17I H 0.3151 1.9666 0.0595 0.233 Uiso 1 1 calc R
C178 C -0.4046(12) 0.9035(19) 0.2836(8) 0.272(13) Uani 1 1 d D
H17J H -0.3498 0.9041 0.3031 0.327 Uiso 1 1 calc R
H17K H -0.4322 0.9393 0.3016 0.327 Uiso 1 1 calc R
C180 C -0.3031(8) 0.6812(7) -0.0474(4) 0.144(4) Uani 1 1 d .
H18A H -0.2425 0.7057 -0.0438 0.216 Uiso 1 1 calc R
H18B H -0.3281 0.6742 -0.0807 0.216 Uiso 1 1 calc R
H18C H -0.3101 0.6308 -0.0363 0.216 Uiso 1 1 calc R
C182 C -0.2307(10) 1.6033(6) 0.2108(5) 0.099(3) Uani 1 1 d .
C183 C -0.2367(12) 0.9803(6) 0.2760(7) 0.127(5) Uani 1 1 d .
H183 H -0.2518 0.9766 0.3065 0.153 Uiso 1 1 calc R
C184 C 0.1292(11) 0.9969(9) 0.5333(4) 0.190(7) Uani 1 1 d .
H18D H 0.0761 0.9923 0.5118 0.285 Uiso 1 1 calc R
H18E H 0.1742 1.0360 0.5246 0.285 Uiso 1 1 calc R
H18F H 0.1208 1.0125 0.5658 0.285 Uiso 1 1 calc R
C185 C -0.2729(12) 0.9771(7) 0.1908(8) 0.116(4) Uani 1 1 d .
C187 C 0.4356(9) 1.5739(11) 0.4021(9) 0.211(9) Uani 1 1 d .
H187 H 0.4047 1.6165 0.4068 0.254 Uiso 1 1 calc R
C188 C 0.3866(9) 1.8006(8) 0.0372(6) 0.192(7) Uani 1 1 d .
H18G H 0.3904 1.7571 0.0545 0.288 Uiso 1 1 calc R
H18H H 0.4434 1.8249 0.0313 0.288 Uiso 1 1 calc R
H18I H 0.3489 1.7819 0.0070 0.288 Uiso 1 1 calc R
C189 C -0.3300(10) 0.9569(7) 0.1466(11) 0.140(6) Uani 1 1 d .
H189 H -0.3880 0.9328 0.1461 0.168 Uiso 1 1 calc R
C224 C 0.9554(15) 0.3350(13) 0.5226(8) 0.271(11) Uani 1 1 d .
H22A H 0.9942 0.3527 0.5007 0.406 Uiso 1 1 calc R
H22B H 0.9553 0.2810 0.5259 0.406 Uiso 1 1 calc R
H22C H 0.9743 0.3672 0.5535 0.406 Uiso 1 1 calc R
C203 C 0.2341(12) 0.9174(11) 0.5619(6) 0.212(8) Uani 1 1 d .
H20A H 0.2455 0.8654 0.5576 0.318 Uiso 1 1 calc R
H20B H 0.2265 0.9314 0.5947 0.318 Uiso 1 1 calc R
H20C H 0.2821 0.9547 0.5544 0.318 Uiso 1 1 calc R
C205 C 0.6190(8) 1.1557(11) 0.3153(6) 0.221(8) Uani 1 1 d .
H20D H 0.6109 1.1895 0.2915 0.332 Uiso 1 1 calc R
H20E H 0.6257 1.1059 0.2999 0.332 Uiso 1 1 calc R
H20F H 0.6702 1.1800 0.3381 0.332 Uiso 1 1 calc R
C208 C -0.1964(10) 1.6556(13) 0.5146(6) 0.232(9) Uani 1 1 d .
H20G H -0.2342 1.6600 0.5382 0.348 Uiso 1 1 calc R
H20H H -0.1526 1.7036 0.5184 0.348 Uiso 1 1 calc R
H20I H -0.1693 1.6121 0.5188 0.348 Uiso 1 1 calc R
C210 C 0.4969(9) 1.6479(13) 0.1174(7) 0.240(9) Uani 1 1 d .
H21P H 0.4950 1.6697 0.1499 0.360 Uiso 1 1 calc R
H21Q H 0.4646 1.6732 0.0955 0.360 Uiso 1 1 calc R
H21R H 0.5561 1.6566 0.1118 0.360 Uiso 1 1 calc R
C201 C -0.4711(15) 0.7828(13) 0.2349(10) 0.288(12) Uani 1 1 d .
H20J H -0.4712 0.7286 0.2378 0.432 Uiso 1 1 calc R
H20K H -0.4255 0.8035 0.2176 0.432 Uiso 1 1 calc R
H20L H -0.5260 0.7860 0.2178 0.432 Uiso 1 1 calc R
C209 C 0.4746(10) 1.5423(13) 0.0579(10) 0.322(15) Uani 1 1 d .
H20M H 0.4563 1.4867 0.0463 0.483 Uiso 1 1 calc R
H20N H 0.5357 1.5594 0.0574 0.483 Uiso 1 1 calc R
H20O H 0.4433 1.5708 0.0377 0.483 Uiso 1 1 calc R
C211 C 0.4064(7) 1.3100(7) 0.3202(8) 0.196(8) Uani 1 1 d G
H211 H 0.3504 1.2798 0.3181 0.235 Uiso 1 1 calc R
C212 C 0.4599(10) 1.3316(7) 0.3646(6) 0.215(8) Uani 1 1 d GD
C213 C 0.5437(9) 1.3767(8) 0.3677(6) 0.293(15) Uani 1 1 d G
H213 H 0.5795 1.3912 0.3974 0.351 Uiso 1 1 calc R
C214 C 0.5741(7) 1.4002(7) 0.3265(7) 0.36(2) Uani 1 1 d G
H214 H 0.6301 1.4304 0.3286 0.429 Uiso 1 1 calc R
C215 C 0.5206(12) 1.3786(8) 0.2821(6) 0.41(3) Uani 1 1 d G
H215 H 0.5409 1.3944 0.2545 0.487 Uiso 1 1 calc R
C216 C 0.4368(11) 1.3335(9) 0.2790(6) 0.243(11) Uani 1 1 d G
H216 H 0.4010 1.3191 0.2493 0.292 Uiso 1 1 calc R
C218 C 0.7540(19) 0.3466(10) 0.4369(4) 0.282(14) Uani 1 1 d G
H218 H 0.7391 0.3552 0.4055 0.339 Uiso 1 1 calc R
C219 C 0.6897(10) 0.3258(11) 0.4650(8) 0.39(3) Uani 1 1 d G
H219 H 0.6316 0.3204 0.4524 0.469 Uiso 1 1 calc R
C220 C 0.7120(12) 0.3129(9) 0.5121(7) 0.285(16) Uani 1 1 d G
H220 H 0.6690 0.2990 0.5309 0.342 Uiso 1 1 calc R
C221 C 0.7988(15) 0.3209(8) 0.5310(4) 0.171(6) Uani 1 1 d G
H221 H 0.8137 0.3123 0.5625 0.205 Uiso 1 1 calc R
C222 C 0.8631(9) 0.3418(7) 0.5029(9) 0.168(7) Uani 1 1 d G
C223 C 0.8408(15) 0.3546(6) 0.4559(8) 0.175(7) Uani 1 1 d G
H223 H 0.8838 0.3686 0.4371 0.210 Uiso 1 1 calc R
C200 C -0.458(4) 0.826(2) 0.2796(15) 0.65(7) Uani 1 1 d D
H200 H -0.5134 0.8419 0.2759 0.775 Uiso 1 1 calc R
C206 C 0.5192(13) 1.6060(11) 0.3872(7) 0.245(9) Uani 1 1 d .
H20P H 0.5094 1.6291 0.3584 0.368 Uiso 1 1 calc R
H20Q H 0.5491 1.5643 0.3811 0.368 Uiso 1 1 calc R
H20R H 0.5539 1.6456 0.4124 0.368 Uiso 1 1 calc R
C204 C 0.5588(11) 1.0992(17) 0.3765(9) 0.282(13) Uani 1 1 d .
H20S H 0.5142 1.0929 0.3965 0.424 Uiso 1 1 calc R
H20T H 0.6133 1.1258 0.3958 0.424 Uiso 1 1 calc R
H20U H 0.5635 1.0482 0.3618 0.424 Uiso 1 1 calc R
C207 C -0.2827(16) 1.5587(19) 0.4663(8) 0.295(12) Uani 1 1 d .
H20V H -0.3196 1.5339 0.4367 0.443 Uiso 1 1 calc R
H20W H -0.3154 1.5540 0.4926 0.443 Uiso 1 1 calc R
H20X H -0.2350 1.5333 0.4715 0.443 Uiso 1 1 calc R
C202 C 0.1549(12) 0.9186(11) 0.5296(5) 0.171(6) Uani 1 1 d .
H202 H 0.1072 0.8796 0.5377 0.206 Uiso 1 1 calc R
C225 C -0.452(4) 0.825(2) 0.3285(15) 0.54(4) Uani 1 1 d .
H22P H -0.4606 0.7709 0.3348 0.804 Uiso 1 1 calc R
H22Q H -0.4956 0.8484 0.3407 0.804 Uiso 1 1 calc R
H22R H -0.3955 0.8535 0.3442 0.804 Uiso 1 1 calc R
C231 C -0.1933(9) 1.2038(6) 0.1732(5) 0.091(3) Uani 1 1 d .
O25 O 0.460(2) 1.436(4) 0.174(2) 0.74(8) Uani 0.68(6) 1 d P
O180 O 0.449(8) 0.166(4) 0.530(2) 1.08(12) Uani 1.00(12) 1 d .
O181 O 0.508(13) 0.042(11) 0.524(7) 1.18(18) Uani 1.00(10) 1 d .

loop_
_atom_site_aniso_label
_atom_site_aniso_U_11
_atom_site_aniso_U_22
_atom_site_aniso_U_33
_atom_site_aniso_U_23
_atom_site_aniso_U_13
_atom_site_aniso_U_12
O1 0.126(6) 0.097(5) 0.107(7) 0.016(4) 0.040(5) 0.031(4)
N18 0.088(7) 0.070(5) 0.104(7) 0.004(5) 0.011(6) 0.018(5)
O17 0.148(6) 0.104(5) 0.097(6) -0.002(4) 0.054(5) 0.030(4)
N4 0.099(7) 0.070(5) 0.120(10) 0.012(6) 0.029(6) 0.014(5)
N12 0.124(8) 0.057(5) 0.117(9) 0.002(5) 0.054(8) 0.012(5)
N15 0.106(8) 0.072(5) 0.086(7) 0.009(5) 0.021(5) 0.016(4)
O21 0.124(6) 0.098(5) 0.109(6) 0.012(4) 0.036(5) 0.012(5)
O6 0.113(5) 0.107(5) 0.113(6) 0.016(4) 0.044(5) 0.041(4)
N5 0.129(8) 0.077(6) 0.090(8) 0.013(5) 0.044(7) 0.029(5)
C010 0.127(10) 0.054(6) 0.105(11) 0.016(6) 0.017(10) 0.035(7)
N19 0.111(7) 0.058(5) 0.087(7) 0.005(5) 0.028(6) 0.007(5)
N14 0.089(6) 0.078(5) 0.093(7) 0.009(5) 0.013(5) 0.011(5)
N23 0.108(7) 0.065(5) 0.118(8) 0.026(5) 0.035(7) 0.037(5)
C014 0.119(12) 0.073(7) 0.142(13) 0.002(8) -0.025(11) -0.002(7)
N17 0.105(7) 0.082(6) 0.107(9) -0.006(6) 0.043(7) 0.024(5)
N9 0.122(9) 0.067(6) 0.135(10) 0.023(6) 0.029(7) 0.035(6)
C017 0.143(11) 0.073(7) 0.089(9) -0.014(6) 0.025(7) 0.036(7)
C018 0.117(11) 0.053(6) 0.097(11) -0.003(6) 0.034(9) 0.026(6)
C019 0.119(10) 0.063(7) 0.120(11) 0.041(7) 0.053(10) 0.031(7)
C020 0.116(12) 0.065(7) 0.117(13) 0.036(7) 0.045(11) 0.024(7)
N10 0.092(6) 0.085(6) 0.124(9) 0.022(5) 0.027(6) 0.019(4)
C022 0.141(12) 0.077(8) 0.102(11) 0.016(7) 0.041(10) 0.038(7)
O8 0.149(7) 0.108(5) 0.127(7) 0.024(5) 0.071(6) 0.031(4)
O16 0.111(6) 0.111(5) 0.114(6) 0.016(5) 0.003(5) -0.009(5)
O13 0.108(5) 0.078(5) 0.131(6) 0.011(4) 0.035(5) 0.019(4)
C026 0.103(9) 0.059(6) 0.119(9) 0.004(6) 0.014(8) 0.003(6)
C027 0.120(11) 0.095(8) 0.111(11) 0.013(7) 0.036(8) 0.027(7)
N1 0.134(9) 0.067(5) 0.105(8) 0.004(5) 0.020(8) 0.014(6)
C029 0.122(9) 0.065(6) 0.111(11) 0.009(6) 0.039(8) 0.029(6)
C030 0.128(11) 0.078(7) 0.096(10) -0.003(7) 0.021(9) 0.040(7)
O7 0.106(6) 0.132(6) 0.125(7) 0.018(5) 0.022(6) 0.019(5)
O20 0.149(6) 0.121(6) 0.093(7) 0.017(4) 0.043(6) 0.029(5)
C033 0.108(10) 0.043(6) 0.120(11) 0.007(6) 0.018(9) -0.001(6)
C034 0.104(9) 0.050(6) 0.094(10) 0.015(6) 0.010(9) 0.016(6)
N13 0.110(8) 0.066(5) 0.095(7) 0.005(5) 0.029(6) 0.037(5)
C036 0.075(9) 0.081(7) 0.118(12) 0.000(7) 0.022(10) 0.006(6)
N6 0.134(9) 0.063(5) 0.105(8) 0.003(5) 0.047(8) 0.022(5)
O23 0.117(6) 0.101(5) 0.111(6) 0.012(5) 0.019(4) 0.003(4)
N7 0.125(8) 0.061(5) 0.110(9) 0.010(5) 0.047(8) 0.024(5)
C040 0.136(13) 0.055(7) 0.107(11) 0.012(6) 0.022(10) 0.022(7)
N16 0.100(7) 0.073(5) 0.090(7) 0.003(4) 0.027(6) 0.030(5)
C042 0.093(9) 0.055(6) 0.124(12) 0.015(6) 0.013(9) 0.017(6)
N2 0.152(10) 0.075(6) 0.079(8) 0.011(5) 0.045(8) 0.024(6)
C044 0.122(11) 0.076(7) 0.086(11) 0.003(6) 0.017(7) 0.019(7)
C045 0.125(11) 0.079(8) 0.132(12) 0.029(8) 0.046(10) 0.052(8)
C046 0.090(9) 0.059(6) 0.097(10) 0.003(6) 0.010(9) 0.004(6)
N11 0.117(7) 0.078(6) 0.096(8) 0.014(6) 0.020(7) 0.017(5)
C048 0.092(9) 0.071(7) 0.136(13) 0.015(7) 0.043(10) 0.026(6)
O12 0.095(5) 0.097(5) 0.125(6) 0.007(4) 0.023(4) 0.005(4)
C050 0.101(10) 0.063(7) 0.164(14) 0.048(8) 0.058(10) 0.038(7)
C051 0.125(11) 0.066(7) 0.089(10) 0.008(6) 0.046(8) 0.029(7)
C052 0.092(9) 0.054(6) 0.128(11) 0.031(7) 0.032(8) 0.004(6)
C053 0.126(12) 0.060(7) 0.127(17) 0.003(7) 0.009(13) 0.007(7)
C054 0.104(10) 0.059(6) 0.116(11) 0.006(6) 0.035(9) 0.023(6)
N21 0.123(9) 0.068(5) 0.092(8) 0.012(5) 0.036(6) 0.033(5)
C056 0.099(9) 0.060(6) 0.118(12) 0.012(7) 0.027(9) 0.023(6)
C057 0.210(17) 0.064(7) 0.063(11) 0.000(6) 0.020(12) 0.027(9)
O15 0.118(5) 0.097(5) 0.111(6) 0.011(4) 0.048(5) 0.021(4)
N3 0.122(8) 0.061(5) 0.094(8) 0.003(5) 0.022(6) 0.029(5)
N8 0.128(9) 0.070(6) 0.119(9) 0.006(5) 0.007(7) 0.034(6)
O18 0.128(7) 0.095(5) 0.151(8) 0.007(5) 0.049(5) 0.013(4)
C062 0.140(12) 0.078(7) 0.080(10) -0.003(6) 0.028(9) 0.035(7)
O2 0.152(8) 0.120(7) 0.119(8) -0.005(5) 0.009(6) 0.032(6)
N20 0.090(7) 0.082(6) 0.116(8) 0.009(5) 0.036(6) 0.028(5)
O10 0.186(8) 0.115(6) 0.075(6) 0.008(5) 0.009(5) 0.059(5)
C066 0.175(15) 0.079(7) 0.090(11) 0.026(6) 0.060(12) 0.049(8)
O5 0.123(7) 0.095(5) 0.124(8) 0.008(5) 0.018(6) 0.019(5)
C068 0.136(11) 0.061(7) 0.124(12) 0.009(8) 0.035(11) 0.002(7)
C069 0.118(11) 0.070(7) 0.116(11) 0.004(7) 0.047(9) 0.009(7)
C070 0.137(12) 0.060(7) 0.092(10) 0.009(6) 0.027(9) 0.046(7)
C071 0.128(11) 0.065(7) 0.093(10) 0.009(7) 0.050(10) 0.041(7)
C072 0.085(9) 0.088(8) 0.140(13) 0.019(8) 0.021(8) 0.005(6)
C073 0.131(12) 0.072(7) 0.131(16) 0.021(7) 0.050(13) 0.018(7)
C074 0.128(12) 0.067(7) 0.097(11) 0.023(7) 0.025(10) 0.015(7)
C075 0.145(13) 0.053(6) 0.100(12) 0.012(6) 0.042(10) 0.032(6)
C076 0.129(13) 0.095(9) 0.096(12) 0.007(8) 0.002(11) 0.020(8)
O11 0.135(7) 0.091(5) 0.138(7) 0.028(5) 0.012(5) 0.010(5)
C078 0.093(9) 0.046(6) 0.130(11) 0.014(7) 0.032(9) 0.012(6)
C079 0.149(13) 0.064(7) 0.107(11) 0.014(7) 0.064(11) 0.037(7)
C080 0.109(10) 0.075(7) 0.105(12) 0.013(7) 0.022(7) 0.029(7)
N22 0.160(9) 0.095(6) 0.050(6) 0.014(5) 0.037(7) 0.035(5)
C082 0.121(11) 0.076(7) 0.100(11) -0.001(6) 0.049(10) 0.022(6)
C083 0.124(12) 0.084(8) 0.103(12) 0.013(7) 0.028(10) 0.030(7)
C084 0.112(11) 0.062(7) 0.130(14) 0.012(7) 0.021(11) 0.011(7)
C085 0.121(11) 0.066(7) 0.079(10) -0.005(7) -0.008(9) 0.034(7)
O14 0.102(6) 0.143(6) 0.136(7) -0.008(5) 0.010(6) 0.028(5)
O4 0.113(6) 0.103(6) 0.163(8) 0.010(5) 0.059(6) 0.016(5)
C088 0.122(13) 0.075(7) 0.096(12) 0.014(7) 0.016(10) 0.021(7)
C089 0.114(10) 0.076(7) 0.141(12) 0.041(7) 0.031(10) 0.024(7)
O3 0.205(10) 0.093(6) 0.120(9) 0.009(5) 0.032(7) 0.033(6)
C091 0.126(10) 0.057(6) 0.086(10) 0.012(6) 0.021(9) 0.020(6)
C092 0.107(10) 0.123(10) 0.126(15) 0.020(8) 0.014(9) 0.021(8)
O22 0.157(8) 0.092(6) 0.229(11) 0.034(7) 0.050(7) 0.053(6)
C094 0.214(19) 0.089(8) 0.073(12) 0.021(7) 0.053(13) 0.059(10)
C095 0.133(12) 0.076(7) 0.127(13) 0.030(8) 0.056(10) 0.037(7)
C096 0.109(11) 0.076(7) 0.115(12) 0.022(7) 0.030(10) 0.011(7)
C097 0.119(11) 0.069(7) 0.111(11) 0.032(8) 0.041(11) 0.040(7)
C098 0.151(12) 0.080(7) 0.079(9) 0.003(6) 0.014(9) 0.039(8)
C099 0.123(11) 0.065(7) 0.129(13) 0.020(7) 0.062(11) 0.033(6)
C100 0.125(12) 0.081(7) 0.104(12) 0.018(6) 0.019(8) 0.028(7)
C101 0.164(13) 0.056(6) 0.072(11) 0.006(6) 0.046(10) 0.030(7)
C102 0.132(14) 0.068(7) 0.112(13) -0.002(8) 0.013(12) 0.039(8)
C103 0.140(12) 0.095(9) 0.115(13) 0.007(8) 0.048(9) 0.038(8)
C104 0.129(12) 0.056(7) 0.095(12) -0.003(7) 0.017(10) 0.035(7)
C105 0.095(9) 0.064(7) 0.098(11) -0.023(7) 0.017(8) 0.004(6)
C106 0.146(12) 0.063(7) 0.078(10) 0.008(6) 0.011(11) 0.020(8)
C107 0.130(10) 0.081(7) 0.094(9) 0.014(6) 0.034(9) 0.019(6)
C108 0.143(10) 0.081(7) 0.073(9) 0.008(7) 0.025(9) 0.033(7)
C109 0.169(12) 0.077(7) 0.097(10) 0.021(6) 0.056(12) 0.024(8)
C110 0.116(11) 0.106(9) 0.132(12) 0.014(7) 0.038(9) 0.017(7)
C111 0.155(12) 0.088(8) 0.094(10) 0.013(7) 0.033(11) 0.035(8)
C112 0.105(11) 0.145(11) 0.143(15) 0.027(9) 0.070(9) 0.028(8)
C113 0.137(12) 0.067(7) 0.090(12) 0.001(6) 0.041(10) 0.018(6)
C114 0.168(14) 0.087(8) 0.129(14) 0.026(7) 0.063(11) 0.004(7)
C115 0.161(15) 0.114(11) 0.130(14) 0.027(9) 0.066(11) 0.050(10)
C116 0.157(13) 0.075(7) 0.087(12) 0.014(6) 0.062(11) 0.037(7)
O19 0.179(8) 0.095(5) 0.096(6) 0.008(5) 0.031(5) 0.039(5)
C119 0.155(12) 0.061(6) 0.108(10) 0.005(6) 0.045(9) 0.036(7)
C120 0.140(12) 0.096(8) 0.109(11) -0.015(7) 0.050(8) 0.016(7)
N24 0.120(8) 0.105(7) 0.137(8) 0.047(6) 0.035(6) 0.040(6)
C122 0.182(13) 0.086(8) 0.103(9) 0.037(7) 0.074(12) 0.055(9)
C123 0.174(17) 0.059(7) 0.104(13) 0.034(7) 0.077(14) 0.044(8)
C124 0.115(12) 0.058(7) 0.128(14) 0.015(8) 0.002(11) 0.032(7)
C125 0.114(9) 0.076(7) 0.086(9) -0.005(7) -0.009(9) 0.030(6)
C126 0.084(8) 0.079(7) 0.155(12) 0.011(8) 0.002(9) 0.010(6)
C127 0.130(11) 0.087(8) 0.089(10) -0.003(7) 0.033(9) 0.024(7)
C128 0.149(11) 0.118(9) 0.131(11) 0.031(9) 0.027(9) 0.013(9)
C129 0.113(10) 0.060(6) 0.096(11) 0.009(7) 0.018(10) 0.025(6)
C130 0.112(9) 0.092(8) 0.091(10) 0.021(7) -0.004(9) 0.018(6)
C131 0.152(12) 0.083(7) 0.089(8) 0.022(7) 0.028(10) 0.044(8)
C132 0.193(15) 0.095(9) 0.127(11) 0.054(8) 0.064(13) 0.069(10)
C133 0.142(11) 0.086(8) 0.092(11) 0.007(7) 0.029(9) 0.030(8)
C134 0.110(10) 0.079(8) 0.108(11) -0.021(8) 0.002(10) 0.016(7)
C135 0.117(10) 0.119(10) 0.148(14) 0.029(9) 0.010(9) 0.016(8)
C136 0.142(12) 0.089(8) 0.084(10) 0.009(6) 0.008(9) 0.041(8)
C137 0.112(10) 0.100(9) 0.162(13) -0.026(10) 0.023(9) 0.020(8)
C138 0.145(14) 0.073(9) 0.114(10) 0.015(8) 0.033(9) 0.014(9)
C139 0.148(12) 0.103(9) 0.096(10) -0.005(7) 0.013(11) 0.033(8)
C140 0.32(2) 0.31(2) 0.063(11) 0.026(12) 0.048(13) -0.15(2)
C141 0.139(13) 0.066(7) 0.124(13) 0.006(8) 0.017(12) 0.054(8)
C142 0.237(18) 0.067(7) 0.131(13) 0.047(8) 0.102(16) 0.062(10)
C143 0.116(11) 0.070(7) 0.112(12) 0.014(6) 0.053(9) 0.041(6)
C144 0.108(11) 0.113(9) 0.115(11) 0.006(8) 0.010(8) 0.017(7)
C145 0.135(10) 0.109(9) 0.141(10) 0.003(7) 0.040(8) 0.027(7)
C146 0.189(15) 0.088(8) 0.087(11) 0.023(7) 0.002(9) 0.008(8)
C147 0.131(11) 0.117(9) 0.115(11) 0.027(7) 0.023(8) 0.049(8)
C148 0.124(12) 0.073(8) 0.158(15) 0.010(8) -0.003(11) 0.015(8)
C149 0.192(14) 0.081(8) 0.105(13) 0.002(7) 0.042(10) 0.050(7)
C150 0.142(12) 0.112(9) 0.114(12) 0.008(8) 0.050(11) 0.012(8)
C151 0.113(14) 0.087(9) 0.20(2) 0.007(10) 0.015(14) -0.004(9)
O9 0.134(9) 0.121(7) 0.254(13) 0.009(7) 0.037(8) 0.012(6)
C153 0.133(11) 0.085(9) 0.189(15) 0.046(10) 0.070(12) 0.036(7)
C154 0.115(9) 0.098(8) 0.136(10) 0.053(8) 0.060(9) 0.036(7)
C155 0.193(14) 0.122(10) 0.104(11) 0.003(8) 0.023(10) 0.053(10)
C157 0.113(9) 0.107(9) 0.149(11) -0.005(9) 0.001(8) 0.022(8)
C158 0.193(12) 0.098(8) 0.085(10) 0.017(7) 0.042(10) 0.032(8)
C160 0.210(17) 0.157(12) 0.158(13) 0.023(10) 0.038(11) 0.057(12)
C161 0.126(9) 0.111(9) 0.188(13) 0.046(9) 0.027(8) -0.006(7)
C162 0.142(12) 0.158(12) 0.125(12) 0.040(10) 0.040(12) 0.014(9)
C163 0.202(18) 0.080(8) 0.151(16) 0.051(9) 0.087(13) 0.047(10)
C164 0.094(9) 0.146(11) 0.169(13) -0.010(9) 0.001(10) 0.032(8)
C165 0.134(10) 0.121(9) 0.181(13) -0.024(9) 0.028(9) 0.008(8)
C166 0.125(11) 0.128(10) 0.172(14) -0.012(9) 0.056(9) 0.026(8)
C217 0.38(3) 0.193(19) 0.54(5) 0.19(3) 0.23(3) 0.11(2)
C168 0.091(10) 0.239(16) 0.137(11) -0.058(11) -0.039(8) 0.022(10)
C169 0.113(14) 0.27(2) 0.174(17) 0.058(15) -0.018(13) 0.059(13)
C170 0.145(17) 0.077(9) 0.186(18) 0.018(9) 0.000(12) 0.027(9)
C172 0.093(8) 0.093(8) 0.141(11) 0.027(7) 0.039(8) 0.021(6)
C173 0.112(9) 0.163(12) 0.180(14) -0.027(10) -0.006(9) 0.008(8)
C174 0.161(14) 0.28(2) 0.187(17) 0.134(16) 0.035(12) -0.014(13)
C175 0.109(12) 0.24(2) 0.28(2) -0.128(16) 0.096(12) -0.029(12)
C176 0.169(12) 0.103(10) 0.170(13) 0.026(9) 0.020(9) -0.024(8)
C178 0.134(14) 0.46(4) 0.19(2) 0.05(2) 0.052(13) -0.039(17)
C180 0.165(11) 0.135(10) 0.121(10) -0.006(8) 0.045(8) 0.006(9)
C182 0.145(12) 0.074(7) 0.077(11) -0.002(6) 0.034(10) 0.025(7)
C183 0.104(11) 0.072(7) 0.208(18) 0.007(9) 0.073(12) 0.002(7)
C184 0.34(2) 0.156(13) 0.085(10) -0.018(9) 0.053(11) 0.097(14)
C185 0.124(14) 0.075(8) 0.145(16) 0.003(9) 0.021(14) 0.020(8)
C187 0.084(10) 0.235(18) 0.32(3) 0.12(2) 0.046(14) -0.015(10)
C188 0.151(11) 0.142(11) 0.265(17) -0.049(11) 0.103(11) -0.009(9)
C189 0.118(12) 0.055(7) 0.25(2) 0.015(12) 0.011(17) 0.029(7)
C224 0.25(2) 0.27(2) 0.27(2) -0.057(19) 0.014(18) 0.061(19)
C203 0.211(17) 0.27(2) 0.148(15) -0.051(13) 0.001(13) 0.096(15)
C205 0.084(9) 0.29(2) 0.241(18) -0.031(15) 0.041(10) -0.030(10)
C208 0.187(15) 0.39(3) 0.126(14) 0.007(15) 0.054(11) 0.088(17)
C210 0.099(11) 0.31(3) 0.28(2) 0.020(18) 0.027(11) -0.013(13)
C201 0.31(3) 0.22(2) 0.32(3) 0.12(2) 0.06(2) -0.027(18)
C209 0.146(15) 0.31(3) 0.45(4) -0.16(2) 0.146(19) -0.023(14)
C211 0.177(16) 0.163(15) 0.21(2) -0.021(15) -0.016(15) 0.003(12)
C212 0.21(2) 0.133(13) 0.30(3) 0.041(16) 0.053(19) 0.013(13)
C213 0.103(12) 0.137(14) 0.59(5) 0.03(2) -0.036(18) -0.020(10)
C214 0.41(4) 0.120(14) 0.61(6) 0.05(2) 0.38(4) 0.029(18)
C215 0.62(7) 0.21(3) 0.42(5) -0.11(3) 0.25(5) 0.16(4)
C216 0.176(18) 0.20(2) 0.34(3) 0.06(2) 0.077(19) -0.019(13)
C218 0.31(3) 0.38(4) 0.17(2) -0.02(2) 0.04(2) 0.16(3)
C219 0.32(4) 0.64(6) 0.16(2) -0.08(3) -0.08(3) 0.14(4)
C220 0.139(17) 0.35(3) 0.35(4) -0.07(3) 0.073(18) 0.053(18)
C221 0.24(2) 0.177(14) 0.113(12) -0.013(10) 0.059(16) 0.074(14)
C222 0.25(2) 0.123(11) 0.126(15) -0.014(11) 0.040(18) 0.039(12)
C223 0.201(19) 0.135(12) 0.20(3) 0.018(13) 0.060(15) 0.058(12)
C200 0.48(7) 0.89(14) 0.33(6) -0.30(8) -0.07(5) -0.09(7)
C206 0.22(2) 0.233(19) 0.23(2) -0.037(15) 0.016(15) -0.010(16)
C204 0.116(14) 0.43(4) 0.28(3) 0.00(3) -0.031(16) 0.076(18)
C207 0.28(3) 0.41(4) 0.22(2) 0.06(2) 0.16(2) 0.06(3)
C202 0.198(16) 0.213(18) 0.104(12) -0.036(11) 0.026(11) 0.080(13)
C225 0.91(11) 0.32(4) 0.37(5) 0.07(4) 0.25(7) 0.00(5)
C231 0.100(10) 0.055(6) 0.121(12) 0.000(7) 0.030(9) 0.024(6)
O25 0.31(5) 0.89(13) 0.97(14) -0.28(11) -0.04(6) 0.36(6)
O180 1.8(3) 0.56(9) 0.75(10) -0.26(7) 0.35(13) -0.05(11)
O181 1.29(17) 1.3(4) 1.4(4) 0.7(3) 1.1(3) 0.6(2)

loop_
_atom_type_symbol
_atom_type_description
_atom_type_scat_dispersion_real
_atom_type_scat_dispersion_imag
_atom_type_scat_source
C C 0.0181 0.0091 'International Tables Vol C Tables 4.2.6.8 and 6.1.1.4'
H H 0.0000 0.0000 'International Tables Vol C Tables 4.2.6.8 and 6.1.1.4'
N N 0.0311 0.0180 'International Tables Vol C Tables 4.2.6.8 and 6.1.1.4'
O O 0.0492 0.0322 'International Tables Vol C Tables 4.2.6.8 and 6.1.1.4'

loop_
_geom_angle_atom_site_label_1
_geom_angle_atom_site_label_2
_geom_angle_atom_site_label_3
_geom_angle
C057 O1 C145 114.0(10)
C078 N18 C071 129.9(9)
C070 N4 C085 130.0(10)
C075 N12 C036 120.8(11)
C034 N15 C046 116.5(9)
C010 N5 C020 116.6(10)
N5 C010 C027 123.7(11)
N5 C010 C070 114.4(13)
C027 C010 C070 121.9(13)
C033 N19 C052 117.8(9)
C019 N14 C017 124.3(9)
C051 N23 C095 119.5(10)
O14 C014 C030 124.0(15)
O14 C014 C054 113.8(14)
C030 C014 C054 122.0(11)
C062 N17 C018 120.6(10)
C045 N9 C022 118.6(11)
N14 C017 C091 108.6(9)
N17 C018 C071 119.2(13)
N17 C018 C084 121.0(12)
C071 C018 C084 119.6(14)
O13 C019 N14 125.4(11)
O13 C019 C034 118.4(13)
N14 C019 C034 116.2(11)
C083 C020 N5 124.0(11)
C083 C020 C088 121.8(14)
N5 C020 C088 114.2(14)
C074 N10 C172 127.4(10)
N9 C022 C132 121.7(13)
N9 C022 C097 120.3(13)
C132 C022 C097 118.0(15)
C134 O16 C128 116.1(10)
C050 C026 C052 119.2(11)
C010 C027 C096 119.3(11)
C101 N1 C123 120.7(13)
C122 C029 C051 119.3(11)
C034 C030 C014 115.2(11)
C096 O7 C164 117.7(10)
C116 O20 C158 116.3(11)
N19 C033 C069 125.3(11)
N19 C033 C040 114.6(12)
C069 C033 C040 120.0(12)
C030 C034 N15 127.4(10)
C030 C034 C019 120.0(12)
N15 C034 C019 112.5(12)
C091 N13 C056 115.1(10)
N12 C036 C100 122.3(11)
N12 C036 C074 116.0(14)
C100 C036 C074 121.7(15)
C088 N6 C099 134.9(11)
C138 O23 C137 118.7(11)
C102 N7 C141 117.2(13)
N20 C040 C089 129.1(11)
N20 C040 C033 117.9(12)
C089 C040 C033 112.9(13)
C143 N16 C042 130.5(10)
C127 C042 N16 126.1(12)
C127 C042 C046 120.4(12)
N16 C042 C046 113.5(13)
C106 N2 C053 126.4(12)
C071 C044 C131 119.8(11)
N9 C045 C153 122.9(13)
N9 C045 C172 118.8(11)
C153 C045 C172 118.2(15)
N15 C046 C054 122.9(10)
N15 C046 C042 118.0(12)
C054 C046 C042 119.0(12)
C231 N11 C107 127.5(10)
O21 C048 N22 126.9(11)
O21 C048 C051 117.9(15)
N22 C048 C051 114.9(13)
C026 C050 O18 126.3(13)
C026 C050 C069 122.0(10)
O18 C050 C069 111.7(13)
N23 C051 C029 121.7(10)
N23 C051 C048 118.3(13)
C029 C051 C048 119.9(14)
N19 C052 C026 122.8(10)
N19 C052 C078 120.2(11)
C026 C052 C078 116.8(12)
C114 C053 C123 119.8(15)
C114 C053 N2 125.8(15)
C123 C053 N2 114.5(15)
C046 C054 C120 120.4(12)
C046 C054 C014 115.9(11)
C120 C054 C014 123.5(14)
C082 N21 C113 117.0(10)
C125 C056 N13 123.5(10)
C125 C056 C231 123.4(13)
N13 C056 C231 113.1(13)
O2 C057 O1 124.0(15)
O2 C057 C101 126.7(13)
O1 C057 C101 109.3(14)
C105 N3 C104 114.2(10)
C097 N8 C124 123.9(12)
C050 O18 C166 118.2(10)
N17 C062 C072 121.5(11)
N17 C062 C143 117.9(13)
C072 C062 C143 120.6(13)
C079 N20 C040 128.2(11)
C112 C066 C113 122.4(15)
C112 C066 C116 122.7(14)
C113 C066 C116 114.8(14)
C076 O5 C147 118.5(10)
C105 C068 C076 119.6(12)
C126 C069 C033 122.1(11)
C126 C069 C050 125.2(13)
C033 C069 C050 112.7(12)
O6 C070 N4 126.9(10)
O6 C070 C010 118.1(13)
N4 C070 C010 114.9(12)
C044 C071 C018 120.8(13)
C044 C071 N18 123.7(11)
C018 C071 N18 115.5(12)
C134 C072 C062 119.1(12)
C109 C073 C094 124.0(18)
C109 C073 C123 118.3(15)
C094 C073 C123 117.7(14)
O11 C074 N10 117.2(12)
O11 C074 C036 124.6(13)
N10 C074 C036 118.2(13)
N12 C075 C150 119.7(13)
N12 C075 C107 119.9(12)
C150 C075 C107 120.5(15)
O5 C076 C068 127.3(15)
O5 C076 C129 113.5(15)
C068 C076 C129 119.1(13)
O17 C078 N18 123.7(10)
O17 C078 C052 124.9(11)
N18 C078 C052 111.4(11)
O19 C079 N20 125.3(13)
O19 C079 C082 121.1(12)
N20 C079 C082 113.2(13)
C091 C080 C098 118.8(11)
C048 N22 C182 127.8(11)
N21 C082 C119 124.4(12)
N21 C082 C079 116.7(12)
C119 C082 C079 118.8(14)
C020 C083 C096 119.4(12)
C020 C083 C146 118.1(13)
C096 C083 C146 122.4(16)
C130 C084 C018 119.1(13)
C130 C084 C134 124.1(13)
C018 C084 C134 116.7(14)
N4 C085 C108 125.4(13)
N4 C085 C104 115.7(13)
C108 C085 C104 118.7(11)
C014 O14 C168 116.8(10)
N6 C088 C092 119.9(13)
N6 C088 C020 119.2(14)
C092 C088 C020 120.8(14)
C040 C089 C144 128.6(13)
C094 O3 C155 118.9(13)
N13 C091 C080 124.5(11)
N13 C091 C017 115.9(12)
C080 C091 C017 119.7(12)
C088 C092 C142 117.1(13)
C149 C094 O3 121.2(18)
C149 C094 C073 124.5(13)
O3 C094 C073 114.1(17)
N23 C095 C103 123.3(13)
N23 C095 C154 116.6(13)
C103 C095 C154 120.1(13)
O7 C096 C027 125.0(12)
O7 C096 C083 118.2(13)
C027 C096 C083 116.8(12)
O10 C097 N8 126.1(13)
O10 C097 C022 125.6(12)
N8 C097 C022 108.3(13)
C125 C098 C080 118.6(11)
O8 C099 N6 119.7(14)
O8 C099 C141 122.6(13)
N6 C099 C141 117.7(13)
C139 C100 C036 117.1(11)
N1 C101 C149 125.5(12)
N1 C101 C057 122.9(13)
C149 C101 C057 111.6(15)
N7 C102 C185 121.8(16)
N7 C102 C124 116.9(16)
C185 C102 C124 121.2(16)
C095 C103 C122 116.1(12)
C129 C104 N3 123.9(12)
C129 C104 C085 121.1(13)
N3 C104 C085 114.8(13)
N3 C105 C068 125.5(11)
N3 C105 C106 115.1(13)
C068 C105 C106 119.3(13)
O4 C106 N2 130.0(13)
O4 C106 C105 119.9(14)
N2 C106 C105 110.1(13)
N11 C107 C075 111.6(10)
C133 C108 C085 118.6(11)
C163 C109 C073 120.3(14)
C182 C110 C162 119.4(13)
C120 C111 C127 126.1(12)
C162 C112 C066 116.1(13)
C066 C113 N21 123.9(14)
C066 C113 C182 119.7(15)
N21 C113 C182 116.4(12)
C053 C114 C163 120.6(15)
C153 C115 C132 121.2(14)
O20 C116 C119 120.5(14)
O20 C116 C066 115.9(14)
C119 C116 C066 123.5(12)
C116 C119 C082 116.3(12)
C111 C120 C054 116.1(12)
C138 N24 C154 124.1(10)
C029 C122 C103 119.9(12)
N1 C123 C053 120.3(16)
N1 C123 C073 118.5(16)
C053 C123 C073 121.1(15)
C148 C124 N8 129.3(16)
C148 C124 C102 116.1(15)
N8 C124 C102 114.6(15)
C056 C125 C098 119.4(11)
C144 C126 C069 116.8(11)
C111 C127 C042 117.5(11)
O16 C128 C157 107.4(10)
C104 C129 C136 118.7(12)
C104 C129 C076 116.9(13)
C136 C129 C076 124.1(15)
C131 C130 C084 118.6(11)
C130 C131 C044 122.1(11)
C115 C132 C022 118.1(14)
C108 C133 C136 123.3(11)
C072 C134 O16 124.1(13)
C072 C134 C084 120.9(12)
O16 C134 C084 115.0(13)
C160 C135 C147 111.7(13)
C160 C135 C180 107.8(11)
C147 C135 C180 112.3(10)
C133 C136 C129 119.5(11)
O23 C137 C188 108.3(9)
O23 C137 C173 108.2(11)
C188 C137 C173 112.9(12)
O23 C137 C176 102.3(10)
C188 C137 C176 112.5(13)
C173 C137 C176 112.0(10)
O22 C138 O23 130.1(15)
O22 C138 N24 126.0(13)
O23 C138 N24 102.9(13)
C150 C139 C100 121.7(12)
C207 C140 C208 92.3(18)
C207 C140 C158 94.8(18)
C208 C140 C158 103.9(17)
N7 C141 C183 124.0(13)
N7 C141 C099 114.7(15)
C183 C141 C099 121.3(17)
C146 C142 C092 124.8(14)
O15 C143 N16 126.4(13)
O15 C143 C062 122.0(13)
N16 C143 C062 111.6(11)
C089 C144 C126 119.5(11)
C142 C146 C083 117.0(13)
O5 C147 C135 105.7(10)
C124 C148 C170 125.3(15)
C094 C149 C101 112.6(13)
C139 C150 C075 118.4(13)
C183 C151 O9 127(2)
C183 C151 C185 119.0(17)
O9 C151 C185 113.8(18)
C151 O9 C178 111.7(14)
C115 C153 C045 117.3(14)
N24 C154 C095 113.8(10)
O3 C155 C202 106.8(13)
C128 C157 C161 106.2(10)
C128 C157 C165 109.9(10)
C161 C157 C165 106.3(10)
O20 C158 C140 103.7(12)
C112 C162 C110 124.7(13)
C109 C163 C114 119.9(14)
O7 C164 C169 108.1(12)
O18 C166 C175 106.1(11)
O14 C168 C187 105.1(11)
C204 C169 C164 111.7(19)
C204 C169 C205 104.9(16)
C164 C169 C205 110.0(15)
C148 C170 C189 119.6(16)
N10 C172 C045 109.8(9)
C166 C175 C209 107.4(15)
C166 C175 C210 107.8(15)
C209 C175 C210 96.1(17)
C200 C178 O9 120(3)
N22 C182 C110 125.5(14)
N22 C182 C113 117.0(13)
C110 C182 C113 117.4(12)
C151 C183 C141 119.9(16)
C189 C185 C102 116.9(17)
C189 C185 C151 125(2)
C102 C185 C151 117.7(17)
C174 C187 C206 113.9(16)
C174 C187 C168 108.0(14)
C206 C187 C168 109.0(17)
C170 C189 C185 120.4(16)
C212 C211 C216 120.0
C211 C212 C213 120.0
C211 C212 C217 106.3(16)
C213 C212 C217 133.7(16)
C214 C213 C212 120.0
C215 C214 C213 120.0
C214 C215 C216 120.0
C215 C216 C211 120.0
C219 C218 C223 120.0
C220 C219 C218 120.0
C219 C220 C221 120.0
C220 C221 C222 120.0
C223 C222 C221 120.0
C223 C222 C224 122(2)
C221 C222 C224 117(2)
C222 C223 C218 120.0
C201 C200 C225 147(4)
C201 C200 C178 114(4)
C225 C200 C178 95(3)
C203 C202 C184 114.7(14)
C203 C202 C155 107.6(14)
C184 C202 C155 110.9(13)
O12 C231 N11 123.8(11)
O12 C231 C056 119.8(13)
N11 C231 C056 116.4(12)

loop_
_geom_bond_atom_site_label_1
_geom_bond_atom_site_label_2
_geom_bond_distance
_geom_bond_site_symmetry_2
O1 C057 1.363(13) .
O1 C145 1.450(11) .
N18 C078 1.349(12) .
N18 C071 1.415(13) .
O17 C078 1.210(12) .
N4 C070 1.320(13) .
N4 C085 1.343(12) .
N12 C075 1.309(13) .
N12 C036 1.323(13) .
N15 C034 1.351(12) .
N15 C046 1.363(12) .
O21 C048 1.248(12) .
O6 C070 1.252(12) .
N5 C010 1.325(12) .
N5 C020 1.381(14) .
C010 C027 1.406(14) .
C010 C070 1.534(14) .
N19 C033 1.328(12) .
N19 C052 1.363(12) .
N14 C019 1.313(13) .
N14 C017 1.457(11) .
N23 C051 1.302(12) .
N23 C095 1.339(13) .
C014 O14 1.366(13) .
C014 C030 1.384(15) .
C014 C054 1.440(15) .
N17 C062 1.316(13) .
N17 C018 1.386(13) .
N9 C045 1.302(13) .
N9 C022 1.344(13) .
C017 C091 1.513(13) .
C018 C071 1.410(13) .
C018 C084 1.413(14) .
C019 O13 1.248(11) .
C019 C034 1.546(14) .
C020 C083 1.360(14) .
C020 C088 1.405(15) .
N10 C074 1.364(12) .
N10 C172 1.427(11) .
C022 C132 1.421(15) .
C022 C097 1.479(16) .
O8 C099 1.251(12) .
O16 C134 1.363(13) .
O16 C128 1.460(12) .
C026 C050 1.333(14) .
C026 C052 1.404(13) .
C027 C096 1.406(14) .
N1 C101 1.310(13) .
N1 C123 1.365(14) .
C029 C122 1.360(13) .
C029 C051 1.394(13) .
C030 C034 1.342(13) .
O7 C096 1.328(12) .
O7 C164 1.433(14) .
O20 C116 1.371(12) .
O20 C158 1.439(13) .
C033 C069 1.442(14) .
C033 C040 1.443(14) .
N13 C091 1.324(12) .
N13 C056 1.376(12) .
C036 C100 1.380(14) .
C036 C074 1.426(15) .
N6 C088 1.365(13) .
N6 C099 1.373(13) .
O23 C138 1.389(13) .
O23 C137 1.459(13) .
N7 C102 1.350(14) .
N7 C141 1.372(14) .
C040 N20 1.349(14) .
C040 C089 1.365(14) .
N16 C143 1.336(12) .
N16 C042 1.404(12) .
C042 C127 1.373(14) .
C042 C046 1.423(13) .
N2 C106 1.318(13) .
N2 C053 1.403(16) .
C044 C071 1.339(13) .
C044 C131 1.394(13) .
C045 C153 1.456(15) .
C045 C172 1.564(15) .
C046 C054 1.382(13) .
N11 C231 1.298(12) .
N11 C107 1.422(12) .
C048 N22 1.307(14) .
C048 C051 1.532(15) .
O12 C231 1.211(11) .
C050 O18 1.366(11) .
C050 C069 1.472(15) .
C052 C078 1.498(14) .
C053 C114 1.366(16) .
C053 C123 1.381(15) .
C054 C120 1.422(13) .
N21 C082 1.313(12) .
N21 C113 1.431(13) .
C056 C125 1.358(13) .
C056 C231 1.545(15) .
C057 O2 1.193(15) .
C057 C101 1.524(18) .
O15 C143 1.217(11) .
N3 C105 1.345(12) .
N3 C104 1.398(13) .
N8 C097 1.388(13) .
N8 C124 1.400(14) .
O18 C166 1.418(13) .
C062 C072 1.430(14) .
C062 C143 1.515(15) .
N20 C079 1.337(12) .
O10 C097 1.198(13) .
C066 C112 1.393(15) .
C066 C113 1.397(15) .
C066 C116 1.432(15) .
O5 C076 1.352(13) .
O5 C147 1.437(12) .
C068 C105 1.350(15) .
C068 C076 1.351(14) .
C069 C126 1.397(14) .
C072 C134 1.348(14) .
C073 C109 1.393(16) .
C073 C094 1.392(16) .
C073 C123 1.428(17) .
C074 O11 1.258(12) .
C075 C150 1.425(15) .
C075 C107 1.484(14) .
C076 C129 1.430(15) .
C079 O19 1.237(13) .
C079 C082 1.479(15) .
C080 C091 1.373(13) .
C080 C098 1.376(13) .
N22 C182 1.353(13) .
C082 C119 1.440(15) .
C083 C096 1.419(15) .
C083 C146 1.476(15) .
C084 C130 1.405(14) .
C084 C134 1.437(15) .
C085 C108 1.425(14) .
C085 C104 1.427(14) .
O14 C168 1.408(14) .
O4 C106 1.198(14) .
C088 C092 1.382(15) .
C089 C144 1.365(14) .
O3 C094 1.388(13) .
O3 C155 1.406(13) .
C092 C142 1.389(17) .
O22 C138 1.165(14) .
C094 C149 1.371(17) .
C095 C103 1.385(14) .
C095 C154 1.481(15) .
C098 C125 1.362(13) .
C099 C141 1.480(15) .
C100 C139 1.360(14) .
C101 C149 1.435(15) .
C102 C185 1.418(18) .
C102 C124 1.463(16) .
C103 C122 1.404(15) .
C104 C129 1.364(14) .
C105 C106 1.551(15) .
C108 C133 1.354(13) .
C109 C163 1.389(16) .
C110 C182 1.382(14) .
C110 C162 1.408(16) .
C111 C120 1.361(14) .
C111 C127 1.357(14) .
C112 C162 1.349(15) .
C113 C182 1.431(14) .
C114 C163 1.413(17) .
C115 C153 1.330(16) .
C115 C132 1.373(16) .
C116 C119 1.376(14) .
N24 C138 1.404(15) .
N24 C154 1.435(12) .
C124 C148 1.318(15) .
C126 C144 1.395(14) .
C128 C157 1.504(14) .
C129 C136 1.432(14) .
C130 C131 1.383(14) .
C133 C136 1.365(14) .
C135 C160 1.462(16) .
C135 C147 1.500(15) .
C135 C180 1.535(15) .
C137 C188 1.512(15) .
C137 C173 1.537(16) .
C137 C176 1.542(16) .
C139 C150 1.338(15) .
C140 C207 1.45(3) .
C140 C208 1.55(2) .
C140 C158 1.59(2) .
C141 C183 1.389(16) .
C142 C146 1.368(16) .
C148 C170 1.367(17) .
C151 C183 1.316(18) .
C151 O9 1.348(17) .
C151 C185 1.466(19) .
O9 C178 1.56(2) .
C155 C202 1.531(16) .
C157 C161 1.592(15) .
C157 C165 1.588(15) .
C164 C169 1.450(19) .
C166 C175 1.511(17) .
C217 C212 1.602(16) .
C168 C187 1.60(2) .
C169 C204 1.35(2) .
C169 C205 1.56(2) .
C170 C189 1.384(18) .
C174 C187 1.412(19) .
C175 C209 1.52(2) .
C175 C210 1.55(2) .
C178 C200 1.43(2) .
C184 C202 1.504(17) .
C185 C189 1.412(19) .
C187 C206 1.47(2) .
C224 C222 1.54(2) .
C203 C202 1.467(17) .
C201 C200 1.36(4) .
C211 C212 1.3900 .
C211 C216 1.3900 .
C212 C213 1.3900 .
C213 C214 1.3900 .
C214 C215 1.3900 .
C215 C216 1.3900 .
C218 C219 1.3900 .
C218 C223 1.3900 .
C219 C220 1.3900 .
C220 C221 1.3900 .
C221 C222 1.3900 .
C222 C223 1.3900 .
C200 C225 1.38(5) .
O181 O181 1.8(4) 2_656

loop_
_geom_torsion_atom_site_label_1
_geom_torsion_atom_site_label_2
_geom_torsion_atom_site_label_3
_geom_torsion_atom_site_label_4
_geom_torsion
C020 N5 C010 C027 -1.7(13)
C020 N5 C010 C070 177.6(7)
C019 N14 C017 C091 166.3(8)
C062 N17 C018 C071 -177.2(8)
C062 N17 C018 C084 -2.4(13)
C017 N14 C019 O13 4.2(14)
C017 N14 C019 C034 -176.1(8)
C010 N5 C020 C083 -0.5(14)
C010 N5 C020 C088 176.5(8)
C045 N9 C022 C132 -1.0(15)
C045 N9 C022 C097 180.0(9)
N5 C010 C027 C096 0.7(15)
C070 C010 C027 C096 -178.5(9)
O14 C014 C030 C034 -174.9(9)
C054 C014 C030 C034 -0.8(15)
C052 N19 C033 C069 -3.6(13)
C052 N19 C033 C040 178.6(8)
C014 C030 C034 N15 0.6(15)
C014 C030 C034 C019 -175.3(8)
C046 N15 C034 C030 -0.2(14)
C046 N15 C034 C019 176.0(7)
O13 C019 C034 C030 -6.1(13)
N14 C019 C034 C030 174.2(8)
O13 C019 C034 N15 177.5(8)
N14 C019 C034 N15 -2.2(11)
C075 N12 C036 C100 1.1(15)
C075 N12 C036 C074 178.7(8)
N19 C033 C040 N20 -6.2(12)
C069 C033 C040 N20 175.9(8)
N19 C033 C040 C089 177.0(8)
C069 C033 C040 C089 -0.9(13)
C143 N16 C042 C127 -6.3(15)
C143 N16 C042 C046 172.6(8)
C022 N9 C045 C153 3.0(15)
C022 N9 C045 C172 178.4(8)
C034 N15 C046 C054 -0.1(13)
C034 N15 C046 C042 176.9(8)
C127 C042 C046 N15 174.6(8)
N16 C042 C046 N15 -4.4(11)
C127 C042 C046 C054 -8.3(13)
N16 C042 C046 C054 172.7(8)
C052 C026 C050 O18 -179.7(8)
C052 C026 C050 C069 3.1(14)
C095 N23 C051 C029 -3.3(14)
C095 N23 C051 C048 -178.8(8)
C122 C029 C051 N23 2.9(14)
C122 C029 C051 C048 178.2(8)
O21 C048 C051 N23 167.5(9)
N22 C048 C051 N23 -17.9(12)
O21 C048 C051 C029 -8.1(13)
N22 C048 C051 C029 166.5(9)
C033 N19 C052 C026 1.8(13)
C033 N19 C052 C078 177.4(8)
C050 C026 C052 N19 -1.6(14)
C050 C026 C052 C078 -177.4(8)
C106 N2 C053 C114 3.1(16)
C106 N2 C053 C123 -176.2(9)
N15 C046 C054 C120 -175.2(9)
C042 C046 C054 C120 7.8(13)
N15 C046 C054 C014 -0.1(13)
C042 C046 C054 C014 -177.1(8)
O14 C014 C054 C046 175.2(8)
C030 C014 C054 C046 0.6(14)
O14 C014 C054 C120 -9.8(14)
C030 C014 C054 C120 175.5(10)
C091 N13 C056 C125 -3.7(13)
C091 N13 C056 C231 178.3(7)
C145 O1 C057 O2 2.4(16)
C145 O1 C057 C101 -176.1(8)
C026 C050 O18 C166 6.5(14)
C069 C050 O18 C166 -175.9(9)
C018 N17 C062 C072 0.9(14)
C018 N17 C062 C143 177.9(8)
C089 C040 N20 C079 -9.3(16)
C033 C040 N20 C079 174.5(9)
N19 C033 C069 C126 -176.8(9)
C040 C033 C069 C126 0.8(14)
N19 C033 C069 C050 4.7(13)
C040 C033 C069 C050 -177.6(8)
C026 C050 C069 C126 177.3(9)
O18 C050 C069 C126 -0.4(13)
C026 C050 C069 C033 -4.4(13)
O18 C050 C069 C033 178.0(7)
C085 N4 C070 O6 -10.7(16)
C085 N4 C070 C010 172.4(8)
N5 C010 C070 O6 167.1(8)
C027 C010 C070 O6 -13.6(13)
N5 C010 C070 N4 -15.7(11)
C027 C010 C070 N4 163.7(8)
C131 C044 C071 C018 -0.1(14)
C131 C044 C071 N18 -179.0(8)
N17 C018 C071 C044 175.7(8)
C084 C018 C071 C044 0.8(13)
N17 C018 C071 N18 -5.3(12)
C084 C018 C071 N18 179.8(7)
C078 N18 C071 C044 -14.1(14)
C078 N18 C071 C018 166.9(8)
N17 C062 C072 C134 3.1(15)
C143 C062 C072 C134 -173.8(9)
C172 N10 C074 O11 1.3(15)
C172 N10 C074 C036 179.8(9)
N12 C036 C074 O11 172.6(9)
C100 C036 C074 O11 -9.8(16)
N12 C036 C074 N10 -5.8(14)
C100 C036 C074 N10 171.8(9)
C036 N12 C075 C150 -1.0(14)
C036 N12 C075 C107 178.5(9)
C147 O5 C076 C068 0.0(16)
C147 O5 C076 C129 176.8(8)
C105 C068 C076 O5 -179.2(9)
C105 C068 C076 C129 4.3(16)
C071 N18 C078 O17 -0.5(15)
C071 N18 C078 C052 -179.8(8)
N19 C052 C078 O17 169.4(9)
C026 C052 C078 O17 -14.7(14)
N19 C052 C078 N18 -11.3(11)
C026 C052 C078 N18 164.6(8)
C040 N20 C079 O19 -2.8(16)
C040 N20 C079 C082 -175.7(9)
O21 C048 N22 C182 -7.7(16)
C051 C048 N22 C182 178.2(8)
C113 N21 C082 C119 -1.3(14)
C113 N21 C082 C079 -177.4(8)
O19 C079 C082 N21 168.4(10)
N20 C079 C082 N21 -18.4(13)
O19 C079 C082 C119 -7.9(14)
N20 C079 C082 C119 165.3(8)
N5 C020 C083 C096 3.7(15)
C088 C020 C083 C096 -173.1(9)
N5 C020 C083 C146 -178.4(9)
C088 C020 C083 C146 4.8(15)
N17 C018 C084 C130 -176.4(8)
C071 C018 C084 C130 -1.6(13)
N17 C018 C084 C134 0.0(13)
C071 C018 C084 C134 174.8(8)
C070 N4 C085 C108 -5.8(16)
C070 N4 C085 C104 179.1(9)
C030 C014 O14 C168 5.5(16)
C054 C014 O14 C168 -169.0(10)
C099 N6 C088 C092 0.0(17)
C099 N6 C088 C020 176.9(9)
C083 C020 C088 N6 174.6(9)
N5 C020 C088 N6 -2.5(13)
C083 C020 C088 C092 -8.6(16)
N5 C020 C088 C092 174.3(9)
N20 C040 C089 C144 -176.0(10)
C033 C040 C089 C144 0.4(15)
C056 N13 C091 C080 1.9(13)
C056 N13 C091 C017 -179.6(7)
C098 C080 C091 N13 0.2(15)
C098 C080 C091 C017 -178.4(8)
N14 C017 C091 N13 -19.1(11)
N14 C017 C091 C080 159.5(8)
N6 C088 C092 C142 -176.4(9)
C020 C088 C092 C142 6.8(16)
C155 O3 C094 C149 4.8(15)
C155 O3 C094 C073 -179.0(10)
C109 C073 C094 C149 174.8(10)
C123 C073 C094 C149 -7.6(17)
C109 C073 C094 O3 -1.3(15)
C123 C073 C094 O3 176.3(8)
C051 N23 C095 C103 0.2(15)
C051 N23 C095 C154 -179.7(8)
C164 O7 C096 C027 9.8(15)
C164 O7 C096 C083 -171.8(9)
C010 C027 C096 O7 -179.3(9)
C010 C027 C096 C083 2.4(14)
C020 C083 C096 O7 177.1(9)
C146 C083 C096 O7 -0.8(14)
C020 C083 C096 C027 -4.4(14)
C146 C083 C096 C027 177.7(9)
C124 N8 C097 O10 -1.5(15)
C124 N8 C097 C022 177.7(8)
N9 C022 C097 O10 164.9(10)
C132 C022 C097 O10 -14.1(16)
N9 C022 C097 N8 -14.3(13)
C132 C022 C097 N8 166.7(8)
C091 C080 C098 C125 -0.6(14)
C088 N6 C099 O8 -4.1(16)
C088 N6 C099 C141 176.2(10)
N12 C036 C100 C139 -0.8(15)
C074 C036 C100 C139 -178.3(9)
C123 N1 C101 C149 3.0(15)
C123 N1 C101 C057 -179.7(8)
O2 C057 C101 N1 178.3(12)
O1 C057 C101 N1 -3.2(13)
O2 C057 C101 C149 -4.0(16)
O1 C057 C101 C149 174.4(8)
C141 N7 C102 C185 0.5(14)
C141 N7 C102 C124 -179.6(8)
N23 C095 C103 C122 3.2(16)
C154 C095 C103 C122 -176.9(9)
C105 N3 C104 C129 -7.9(13)
C105 N3 C104 C085 177.5(7)
N4 C085 C104 C129 175.9(8)
C108 C085 C104 C129 0.4(13)
N4 C085 C104 N3 -9.3(11)
C108 C085 C104 N3 175.2(8)
C104 N3 C105 C068 4.5(13)
C104 N3 C105 C106 -178.3(8)
C076 C068 C105 N3 -3.1(16)
C076 C068 C105 C106 179.8(9)
C053 N2 C106 O4 -8.4(17)
C053 N2 C106 C105 169.3(8)
N3 C105 C106 O4 163.4(9)
C068 C105 C106 O4 -19.1(14)
N3 C105 C106 N2 -14.5(11)
C068 C105 C106 N2 162.9(9)
C231 N11 C107 C075 169.0(9)
N12 C075 C107 N11 -16.4(12)
C150 C075 C107 N11 163.1(8)
N4 C085 C108 C133 -175.3(8)
C104 C085 C108 C133 -0.3(14)
C094 C073 C109 C163 179.0(11)
C123 C073 C109 C163 1.4(15)
C113 C066 C112 C162 -2.1(17)
C116 C066 C112 C162 -179.1(11)
C112 C066 C113 N21 -175.8(9)
C116 C066 C113 N21 1.4(13)
C112 C066 C113 C182 5.1(15)
C116 C066 C113 C182 -177.7(8)
C082 N21 C113 C066 -1.7(13)
C082 N21 C113 C182 177.4(8)
C123 C053 C114 C163 3.5(16)
N2 C053 C114 C163 -175.7(9)
C158 O20 C116 C119 1.1(13)
C158 O20 C116 C066 -175.7(8)
C112 C066 C116 O20 -4.2(14)
C113 C066 C116 O20 178.5(7)
C112 C066 C116 C119 179.1(10)
C113 C066 C116 C119 1.8(14)
O20 C116 C119 C082 179.0(8)
C066 C116 C119 C082 -4.5(14)
N21 C082 C119 C116 4.3(14)
C079 C082 C119 C116 -179.7(9)
C127 C111 C120 C054 0.0(16)
C046 C054 C120 C111 -3.8(14)
C014 C054 C120 C111 -178.5(9)
C051 C029 C122 C103 0.7(14)
C095 C103 C122 C029 -3.5(15)
C101 N1 C123 C053 178.9(9)
C101 N1 C123 C073 -4.7(14)
C114 C053 C123 N1 173.0(9)
N2 C053 C123 N1 -7.7(13)
C114 C053 C123 C073 -3.3(15)
N2 C053 C123 C073 176.0(8)
C109 C073 C123 N1 -175.5(8)
C094 C073 C123 N1 6.7(14)
C109 C073 C123 C053 0.9(15)
C094 C073 C123 C053 -176.9(10)
C097 N8 C124 C148 -6.5(15)
C097 N8 C124 C102 176.2(8)
N7 C102 C124 C148 176.1(9)
C185 C102 C124 C148 -3.9(15)
N7 C102 C124 N8 -6.1(13)
C185 C102 C124 N8 173.9(8)
N13 C056 C125 C098 3.4(14)
C231 C056 C125 C098 -178.8(8)
C080 C098 C125 C056 -1.1(14)
C033 C069 C126 C144 -0.2(15)
C050 C069 C126 C144 178.1(10)
C120 C111 C127 C042 -0.5(17)
N16 C042 C127 C111 -176.5(9)
C046 C042 C127 C111 4.6(14)
C134 O16 C128 C157 -157.8(9)
N3 C104 C129 C136 -176.3(8)
C085 C104 C129 C136 -2.0(13)
N3 C104 C129 C076 9.4(14)
C085 C104 C129 C076 -176.3(8)
O5 C076 C129 C104 175.7(8)
C068 C076 C129 C104 -7.3(14)
O5 C076 C129 C136 1.7(14)
C068 C076 C129 C136 178.8(10)
C018 C084 C130 C131 1.8(14)
C134 C084 C130 C131 -174.3(9)
C084 C130 C131 C044 -1.1(15)
C071 C044 C131 C130 0.3(15)
C153 C115 C132 C022 -1.8(19)
N9 C022 C132 C115 0.3(16)
C097 C022 C132 C115 179.4(10)
C085 C108 C133 C136 2.0(15)
C062 C072 C134 O16 173.9(8)
C062 C072 C134 C084 -5.6(16)
C128 O16 C134 C072 -25.7(14)
C128 O16 C134 C084 153.8(10)
C130 C084 C134 C072 -179.7(10)
C018 C084 C134 C072 4.1(15)
C130 C084 C134 O16 0.7(15)
C018 C084 C134 O16 -175.5(8)
C108 C133 C136 C129 -3.6(15)
C104 C129 C136 C133 3.5(14)
C076 C129 C136 C133 177.4(9)
C138 O23 C137 C188 72.7(15)
C138 O23 C137 C173 -50.0(12)
C138 O23 C137 C176 -168.4(9)
C137 O23 C138 O22 -28.7(18)
C137 O23 C138 N24 162.1(8)
C154 N24 C138 O22 7.7(19)
C154 N24 C138 O23 177.5(9)
C036 C100 C139 C150 0.5(17)
C102 N7 C141 C183 -3.3(14)
C102 N7 C141 C099 179.8(8)
O8 C099 C141 N7 161.9(8)
N6 C099 C141 N7 -18.5(12)
O8 C099 C141 C183 -15.2(15)
N6 C099 C141 C183 164.5(8)
C088 C092 C142 C146 -1.8(18)
C042 N16 C143 O15 -5.7(15)
C042 N16 C143 C062 174.4(8)
N17 C062 C143 O15 162.9(8)
C072 C062 C143 O15 -20.1(14)
N17 C062 C143 N16 -17.2(12)
C072 C062 C143 N16 159.8(8)
C040 C089 C144 C126 0.2(17)
C069 C126 C144 C089 -0.3(16)
C092 C142 C146 C083 -1.6(17)
C020 C083 C146 C142 0.1(15)
C096 C083 C146 C142 178.0(9)
C076 O5 C147 C135 -179.6(9)
C160 C135 C147 O5 -176.9(10)
C180 C135 C147 O5 61.9(12)
N8 C124 C148 C170 -174.8(10)
C102 C124 C148 C170 2.6(16)
O3 C094 C149 C101 -178.6(9)
C073 C094 C149 C101 5.6(16)
N1 C101 C149 C094 -3.2(15)
C057 C101 C149 C094 179.2(9)
C100 C139 C150 C075 -0.5(17)
N12 C075 C150 C139 0.7(15)
C107 C075 C150 C139 -178.8(10)
C183 C151 O9 C178 -21(2)
C185 C151 O9 C178 165.1(15)
C132 C115 C153 C045 3.6(19)
N9 C045 C153 C115 -4.4(16)
C172 C045 C153 C115 -179.8(10)
C138 N24 C154 C095 -130.2(11)
N23 C095 C154 N24 -145.2(9)
C103 C095 C154 N24 34.8(14)
C094 O3 C155 C202 168.6(10)
O16 C128 C157 C161 176.1(9)
O16 C128 C157 C165 61.6(13)
C116 O20 C158 C140 166.1(10)
C207 C140 C158 O20 85.6(17)
C208 C140 C158 O20 179.2(13)
C066 C112 C162 C110 0(2)
C182 C110 C162 C112 -0.9(19)
C073 C109 C163 C114 -1.2(17)
C053 C114 C163 C109 -1.3(17)
C096 O7 C164 C169 169.1(11)
C050 O18 C166 C175 -177.5(12)
C014 O14 C168 C187 156.4(11)
O7 C164 C169 C204 63(2)
O7 C164 C169 C205 179.2(13)
C124 C148 C170 C189 -3.8(19)
C074 N10 C172 C045 171.8(9)
N9 C045 C172 N10 -12.0(12)
C153 C045 C172 N10 163.6(8)
O18 C166 C175 C209 -174.1(15)
O18 C166 C175 C210 -71.5(18)
C151 O9 C178 C200 -125(4)
C048 N22 C182 C110 1.3(16)
C048 N22 C182 C113 179.2(9)
C162 C110 C182 N22 -178.3(10)
C162 C110 C182 C113 3.8(15)
C066 C113 C182 N22 176.1(8)
N21 C113 C182 N22 -3.0(12)
C066 C113 C182 C110 -5.8(14)
N21 C113 C182 C110 175.0(8)
O9 C151 C183 C141 -179.9(10)
C185 C151 C183 C141 -6.4(18)
N7 C141 C183 C151 6.5(16)
C099 C141 C183 C151 -176.8(10)
N7 C102 C185 C189 -173.8(9)
C124 C102 C185 C189 6.3(15)
N7 C102 C185 C151 -0.7(15)
C124 C102 C185 C151 179.3(10)
C183 C151 C185 C189 176.2(11)
O9 C151 C185 C189 -9.5(17)
C183 C151 C185 C102 3.8(18)
O9 C151 C185 C102 178.1(9)
O14 C168 C187 C174 68.4(16)
O14 C168 C187 C206 -167.4(14)
C148 C170 C189 C185 6.1(19)
C102 C185 C189 C170 -7.3(17)
C151 C185 C189 C170 -179.8(12)
C216 C211 C212 C213 0.0
C216 C211 C212 C217 -179.8(12)
C211 C212 C213 C214 0.0
C217 C212 C213 C214 179.7(15)
C212 C213 C214 C215 0.0
C213 C214 C215 C216 0.0
C214 C215 C216 C211 0.0
C212 C211 C216 C215 0.0
C223 C218 C219 C220 0.0
C218 C219 C220 C221 0.0
C219 C220 C221 C222 0.0
C220 C221 C222 C223 0.0
C220 C221 C222 C224 -169.3(13)
C221 C222 C223 C218 0.0
C224 C222 C223 C218 168.7(14)
C219 C218 C223 C222 0.0
O9 C178 C200 C201 13(7)
O9 C178 C200 C225 178(3)
O3 C155 C202 C203 163.7(13)
O3 C155 C202 C184 -70.1(16)
C107 N11 C231 O12 2.9(16)
C107 N11 C231 C056 -176.2(8)
C125 C056 C231 O12 -3.0(14)
N13 C056 C231 O12 175.0(8)
C125 C056 C231 N11 176.1(8)
N13 C056 C231 N11 -5.9(12)
